data_7207744
loop_
_publ_author_name
'Maxim, Catalin'
'Branzea, Diana'
'Allain, Magali'
'Andruh, Marius'
'Cl\'erac, Rodolphe'
'Iorga, Bogdan I.'
'Avarvari, Narcis'

_publ_section_title
;
 Cyanomethylene-bis(phosphonate) as ditopical ligand: stepwise formation
 of a 2-D heterometallic Fe(iii)--Ag(i) coordination network
;
_journal_issue 9
_journal_name_full CrystEngComm
_journal_page_first 3096
_journal_paper_doi 10.1039/c2ce06261e
_journal_volume 14
_journal_year 2012
_chemical_formula_moiety 'C108 H180 Ag3 Cl3 Fe3 N9 O68 P18'
_chemical_formula_sum 'C108 H180 Ag3 Cl3 Fe3 N9 O68 P18'
_chemical_formula_weight 3847.58
_chemical_name_common
;MOLTECH ANJOU UMR CNRS 6200 2, bd Lavoisier 49045 Angers
cedex France
;
_chemical_name_systematic
;
MOLTECH ANJOU UMR CNRS 6200
2, bd Lavoisier
49045 Angers cedex
France
;
_space_group_IT_number 14
_symmetry_cell_setting monoclinic
_symmetry_space_group_name_Hall '-P 2yab'
_symmetry_space_group_name_H-M 'P 1 21/a 1'
_atom_sites_solution_hydrogens geom
_atom_sites_solution_primary direct
_atom_sites_solution_secondary difmap
_audit_creation_method SHELXL-97
_cell_angle_alpha 90.00
_cell_angle_beta 99.49(2)
_cell_angle_gamma 90.00
_cell_formula_units_Z 4
_cell_length_a 20.403(8)
_cell_length_b 26.51(1)
_cell_length_c 30.721(4)
_cell_measurement_reflns_used 16858
_cell_measurement_temperature 150(2)
_cell_measurement_theta_max 26.02
_cell_measurement_theta_min 2.02
_cell_volume 16389(9)
_computing_cell_refinement 'Dirax/lsq (Duisenberg & Schreurs, 1989-2000)'
_computing_data_collection 'Collect (Nonius BV, 1997-2000)'
_computing_data_reduction 'EvalCCD (Duisenberg & Schreurs 1990-2000)'
_computing_molecular_graphics 'DIAMOND 3.2g (Crystal Impact GbR 2005)'
_computing_publication_material 'WinGX publication routines (Farrugia, 1999)'
_computing_structure_refinement 'SHELXL-97 (Sheldrick, 1997)'
_computing_structure_solution 'SHELXS-97 (Sheldrick, 1997)'
_diffrn_ambient_temperature 150(2)
_diffrn_detector_area_resol_mean 9
_diffrn_measured_fraction_theta_full 0.992
_diffrn_measured_fraction_theta_max 0.992
_diffrn_measurement_device_type KappaCCD
_diffrn_measurement_method CCD
_diffrn_radiation_monochromator 'horizontally mounted graphite crystal'
_diffrn_radiation_source 'fine-focus sealed tube'
_diffrn_radiation_type MoK\a
_diffrn_radiation_wavelength 0.71073
_diffrn_reflns_av_R_equivalents 0.3159
_diffrn_reflns_av_sigmaI/netI 0.3815
_diffrn_reflns_limit_h_max 25
_diffrn_reflns_limit_h_min -25
_diffrn_reflns_limit_k_max 32
_diffrn_reflns_limit_k_min -32
_diffrn_reflns_limit_l_max 34
_diffrn_reflns_limit_l_min -37
_diffrn_reflns_number 206643
_diffrn_reflns_theta_full 26.02
_diffrn_reflns_theta_max 26.02
_diffrn_reflns_theta_min 2.02
_exptl_absorpt_coefficient_mu 0.925
_exptl_absorpt_correction_T_max 0.955
_exptl_absorpt_correction_T_min 0.825
_exptl_absorpt_correction_type multi-scan
_exptl_absorpt_process_details
;
'(SADABS (Sheldrick, Bruker, 2008))'
;
_exptl_crystal_colour colorless
_exptl_crystal_density_diffrn 1.559
_exptl_crystal_density_method 'not measured'
_exptl_crystal_description needle
_exptl_crystal_F_000 7900
_exptl_crystal_size_max 0.21
_exptl_crystal_size_mid 0.05
_exptl_crystal_size_min 0.05
_refine_diff_density_max 1.093
_refine_diff_density_min -1.097
_refine_diff_density_rms 0.160
_refine_ls_extinction_method none
_refine_ls_goodness_of_fit_ref 1.018
_refine_ls_hydrogen_treatment constr
_refine_ls_matrix_type fullcycle
_refine_ls_number_parameters 1924
_refine_ls_number_reflns 32048
_refine_ls_number_restraints 1
_refine_ls_restrained_S_all 1.018
_refine_ls_R_factor_all 0.3343
_refine_ls_R_factor_gt 0.1041
_refine_ls_shift/su_max 0.001
_refine_ls_shift/su_mean 0.000
_refine_ls_structure_factor_coef Fsqd
_refine_ls_weighting_details 'calc w=1/[\s^2^(Fo^2^)+(0.0779P)^2^+110.7385P] where P=(Fo^2^+2Fc^2^)/3'
_refine_ls_weighting_scheme calc
_refine_ls_wR_factor_gt 0.1867
_refine_ls_wR_factor_ref 0.2684
_reflns_number_gt 10011
_reflns_number_total 32048
_reflns_threshold_expression >2sigma(I)
_cod_data_source_file c2ce06261e.txt
_cod_data_source_block 3
_cod_original_sg_symbol_H-M P21/a
_cod_database_code 7207744

loop_
_symmetry_equiv_pos_as_xyz
'x, y, z'
'-x+1/2, y+1/2, -z'
'-x, -y, -z'
'x-1/2, -y-1/2, z'

loop_
_atom_site_label
_atom_site_type_symbol
_atom_site_fract_x
_atom_site_fract_y
_atom_site_fract_z
_atom_site_U_iso_or_equiv
_atom_site_adp_type
_atom_site_occupancy
_atom_site_symmetry_multiplicity
_atom_site_calc_flag
_atom_site_refinement_flags
O2W O 1.0901(14) 1.0441(12) 0.4299(9) 0.071(5) Uani 0.359(13) 1 d P
O21W O 1.0969(8) 1.0136(7) 0.4682(5) 0.071(5) Uani 0.641(13) 1 d P
O3W O 0.4867(7) 1.0193(6) 0.0678(5) 0.052(5) Uani 0.578(14) 1 d P
O31W O 0.429(2) 1.0510(19) 0.0780(17) 0.052(5) Uani 0.188(13) 1 d P
O32W O 0.4724(18) 0.9872(15) 0.1005(14) 0.052(5) Uani 0.234(13) 1 d P
C1A C 0.7605(6) 0.3270(5) 0.2502(4) 0.031(3) Uani 1 1 d .
C1B C 0.9064(7) 0.5907(5) 0.3356(5) 0.041(4) Uani 1 1 d .
C1C C 0.6042(7) 0.5659(5) 0.1826(4) 0.035(4) Uani 1 1 d .
C2A C 0.8773(7) 0.3089(5) 0.1598(4) 0.046(4) Uani 1 1 d .
H2A1 H 0.8777 0.2745 0.1492 0.055 Uiso 1 1 calc R
H2A2 H 0.9224 0.3217 0.1636 0.055 Uiso 1 1 calc R
C2B C 0.8581(7) 0.5630(5) 0.3091(4) 0.043(4) Uani 1 1 d .
C2C C 0.5516(6) 0.5918(4) 0.1562(4) 0.025(3) Uani 1 1 d .
C3A C 0.7648(7) 0.3181(5) 0.1220(4) 0.049(4) Uani 1 1 d .
H3A1 H 0.7347 0.3367 0.1000 0.059 Uiso 1 1 calc R
H3A2 H 0.7662 0.2836 0.1117 0.059 Uiso 1 1 calc R
C3B C 0.8391(6) 0.5858(5) 0.4515(4) 0.039(4) Uani 1 1 d .
H3B1 H 0.8598 0.6105 0.4727 0.047 Uiso 1 1 calc R
H3B2 H 0.8343 0.5545 0.4670 0.047 Uiso 1 1 calc R
C3C C 0.4166(6) 0.5306(5) 0.2218(4) 0.039(4) Uani 1 1 d .
H3C1 H 0.4181 0.4956 0.2310 0.047 Uiso 1 1 calc R
H3C2 H 0.3711 0.5385 0.2088 0.047 Uiso 1 1 calc R
C4A C 0.8336(7) 0.3408(5) 0.1256(4) 0.045(4) Uani 1 1 d .
C4B C 0.7799(7) 0.6525(4) 0.4063(5) 0.047(4) Uani 1 1 d .
H4B1 H 0.8008 0.6772 0.4275 0.056 Uiso 1 1 calc R
H4B2 H 0.7366 0.6655 0.3933 0.056 Uiso 1 1 calc R
C4C C 0.4322(6) 0.6183(4) 0.2456(4) 0.029(3) Uani 1 1 d .
H4C1 H 0.3869 0.6249 0.2315 0.035 Uiso 1 1 calc R
H4C2 H 0.4430 0.6413 0.2703 0.035 Uiso 1 1 calc R
C5A C 0.8568(8) 0.3362(6) 0.0813(4) 0.063(5) Uani 1 1 d .
H5A1 H 0.9002 0.3509 0.0832 0.094 Uiso 1 1 calc R
H5A2 H 0.8262 0.3535 0.0592 0.094 Uiso 1 1 calc R
H5A3 H 0.8588 0.3012 0.0735 0.094 Uiso 1 1 calc R
C5C C 0.4376(7) 0.5643(5) 0.2624(5) 0.042(4) Uani 1 1 d .
C6A C 0.8330(7) 0.3964(5) 0.1395(4) 0.046(4) Uani 1 1 d .
H6A1 H 0.8774 0.4096 0.1435 0.069 Uiso 1 1 calc R
H6A2 H 0.8159 0.3990 0.1668 0.069 Uiso 1 1 calc R
H6A3 H 0.8052 0.4154 0.1171 0.069 Uiso 1 1 calc R
C6B C 0.7716(7) 0.6046(5) 0.4292(4) 0.037(4) Uani 1 1 d .
C6C C 0.3883(7) 0.5563(5) 0.2934(4) 0.051(4) Uani 1 1 d .
H6C1 H 0.3916 0.5222 0.3041 0.076 Uiso 1 1 calc R
H6C2 H 0.3442 0.5623 0.2780 0.076 Uiso 1 1 calc R
H6C3 H 0.3979 0.5792 0.3178 0.076 Uiso 1 1 calc R
C7A C 0.7526(6) 0.3794(5) 0.2484(4) 0.032(4) Uani 1 1 d .
C7B C 0.7312(7) 0.6166(5) 0.4662(5) 0.051(4) Uani 1 1 d .
H7B1 H 0.7253 0.5863 0.4823 0.077 Uiso 1 1 calc R
H7B2 H 0.6885 0.6298 0.4535 0.077 Uiso 1 1 calc R
H7B3 H 0.7545 0.6411 0.4859 0.077 Uiso 1 1 calc R
C7C C 0.5073(7) 0.5506(6) 0.2843(4) 0.053(5) Uani 1 1 d .
H7C1 H 0.5085 0.5157 0.2930 0.080 Uiso 1 1 calc R
H7C2 H 0.5201 0.5713 0.3099 0.080 Uiso 1 1 calc R
H7C3 H 0.5376 0.5559 0.2639 0.080 Uiso 1 1 calc R
C8A C 0.7709(8) 0.3243(5) 0.3829(4) 0.052(5) Uani 1 1 d .
H8A1 H 0.7813 0.2910 0.3951 0.062 Uiso 1 1 calc R
H8A2 H 0.7961 0.3487 0.4025 0.062 Uiso 1 1 calc R
C8B C 0.7326(6) 0.5665(5) 0.3980(4) 0.037(4) Uani 1 1 d .
H8B1 H 0.7293 0.5353 0.4134 0.055 Uiso 1 1 calc R
H8B2 H 0.7550 0.5607 0.3734 0.055 Uiso 1 1 calc R
H8B3 H 0.6888 0.5793 0.3877 0.055 Uiso 1 1 calc R
C8C C 0.6227(6) 0.6041(5) 0.0418(4) 0.043(4) Uani 1 1 d .
H8C1 H 0.5988 0.6302 0.0235 0.052 Uiso 1 1 calc R
H8C2 H 0.6304 0.5762 0.0229 0.052 Uiso 1 1 calc R
C9A C 0.8947(6) 0.1029(5) 0.3200(4) 0.032(4) Uani 1 1 d .
C9B C 1.0488(7) 0.5172(5) 0.2850(5) 0.054(5) Uani 1 1 d .
H9B1 H 1.0478 0.4811 0.2797 0.064 Uiso 1 1 calc R
H9B2 H 1.0929 0.5260 0.3001 0.064 Uiso 1 1 calc R
C9C C 0.6740(7) 0.6686(5) 0.0922(5) 0.058(5) Uani 1 1 d .
H9C1 H 0.6502 0.6936 0.0726 0.069 Uiso 1 1 calc R
H9C2 H 0.7152 0.6837 0.1066 0.069 Uiso 1 1 calc R
C10A C 0.9406(7) 0.0700(6) 0.3445(4) 0.044(4) Uani 1 1 d .
C10B C 1.0388(7) 0.6018(5) 0.2497(5) 0.051(4) Uani 1 1 d .
H10A H 1.0827 0.6104 0.2653 0.061 Uiso 1 1 calc R
H10B H 1.0309 0.6205 0.2222 0.061 Uiso 1 1 calc R
C10C C 0.6893(6) 0.6249(5) 0.0659(4) 0.036(4) Uani 1 1 d .
C11A C 1.0235(7) 0.1723(6) 0.2546(5) 0.054(5) Uani 1 1 d .
H11D H 1.0685 0.1821 0.2670 0.065 Uiso 1 1 calc R
H11E H 1.0014 0.2014 0.2396 0.065 Uiso 1 1 calc R
C11B C 1.0341(7) 0.5454(5) 0.2407(5) 0.050(4) Uani 1 1 d .
C11C C 0.7291(8) 0.5855(6) 0.0940(6) 0.076(6) Uani 1 1 d .
H11A H 0.7384 0.5579 0.0758 0.114 Uiso 1 1 calc R
H11B H 0.7041 0.5735 0.1158 0.114 Uiso 1 1 calc R
H11C H 0.7701 0.6000 0.1085 0.114 Uiso 1 1 calc R
C12A C 0.9543(6) 0.1169(6) 0.2012(4) 0.046(4) Uani 1 1 d .
H12A H 0.9323 0.1466 0.1873 0.055 Uiso 1 1 calc R
H12B H 0.9539 0.0910 0.1788 0.055 Uiso 1 1 calc R
C12B C 0.9683(7) 0.5286(6) 0.2139(4) 0.060(5) Uani 1 1 d .
H12F H 0.9618 0.5451 0.1858 0.090 Uiso 1 1 calc R
H12G H 0.9328 0.5373 0.2294 0.090 Uiso 1 1 calc R
H12H H 0.9689 0.4927 0.2097 0.090 Uiso 1 1 calc R
C12C C 0.7290(8) 0.6443(7) 0.0302(6) 0.094(7) Uani 1 1 d .
H12C H 0.7409 0.6163 0.0133 0.141 Uiso 1 1 calc R
H12D H 0.7685 0.6611 0.0443 0.141 Uiso 1 1 calc R
H12E H 0.7020 0.6675 0.0110 0.141 Uiso 1 1 calc R
C13A C 1.0254(7) 0.1296(6) 0.2214(5) 0.055(5) Uani 1 1 d .
C13B C 1.0928(8) 0.5327(6) 0.2148(6) 0.082(6) Uani 1 1 d .
H13A H 1.1344 0.5411 0.2328 0.123 Uiso 1 1 calc R
H13B H 1.0875 0.5520 0.1880 0.123 Uiso 1 1 calc R
H13C H 1.0921 0.4974 0.2079 0.123 Uiso 1 1 calc R
C13C C 0.2778(5) 0.5882(4) 0.0151(4) 0.020(3) Uani 1 1 d .
C14A C 1.0639(7) 0.0839(6) 0.2420(6) 0.072(6) Uani 1 1 d .
H14C H 1.0418 0.0700 0.2645 0.107 Uiso 1 1 calc R
H14D H 1.1081 0.0940 0.2547 0.107 Uiso 1 1 calc R
H14E H 1.0660 0.0589 0.2196 0.107 Uiso 1 1 calc R
C14B C 1.1615(7) 0.7550(5) 0.3155(4) 0.041(4) Uani 1 1 d .
H14A H 1.1485 0.7204 0.3082 0.049 Uiso 1 1 calc R
H14B H 1.2093 0.7574 0.3177 0.049 Uiso 1 1 calc R
C14C C 0.2270(7) 0.5570(6) -0.0101(4) 0.040(4) Uani 1 1 d .
C15A C 1.0594(8) 0.1549(7) 0.1836(5) 0.091(7) Uani 1 1 d .
H15E H 1.0361 0.1853 0.1737 0.136 Uiso 1 1 calc R
H15F H 1.0576 0.1318 0.1594 0.136 Uiso 1 1 calc R
H15G H 1.1049 0.1627 0.1951 0.136 Uiso 1 1 calc R
C15B C 1.0543(7) 0.7847(5) 0.2771(4) 0.042(4) Uani 1 1 d .
H15C H 1.0314 0.8065 0.2542 0.050 Uiso 1 1 calc R
H15D H 1.0420 0.7502 0.2691 0.050 Uiso 1 1 calc R
C15C C 0.4283(6) 0.5288(5) -0.0331(4) 0.042(4) Uani 1 1 d .
H15A H 0.4679 0.5378 -0.0126 0.050 Uiso 1 1 calc R
H15B H 0.4326 0.4938 -0.0413 0.050 Uiso 1 1 calc R
C16A C 0.7534(7) 0.0916(6) 0.3963(5) 0.056(5) Uani 1 1 d .
H16C H 0.7581 0.0993 0.4275 0.067 Uiso 1 1 calc R
H16D H 0.7148 0.1096 0.3813 0.067 Uiso 1 1 calc R
C16B C 1.1275(7) 0.7905(5) 0.2786(4) 0.047(4) Uani 1 1 d .
C16C C 0.4188(7) 0.6164(5) -0.0607(4) 0.036(4) Uani 1 1 d .
H16A H 0.4583 0.6272 -0.0410 0.043 Uiso 1 1 calc R
H16B H 0.4140 0.6368 -0.0872 0.043 Uiso 1 1 calc R
C17A C 0.7338(7) 0.0256(5) 0.3419(6) 0.073(6) Uani 1 1 d .
H17A H 0.7294 -0.0107 0.3381 0.088 Uiso 1 1 calc R
H17B H 0.6929 0.0410 0.3274 0.088 Uiso 1 1 calc R
C17B C 1.1481(7) 0.8451(6) 0.2893(5) 0.060(5) Uani 1 1 d .
H17C H 1.1952 0.8484 0.2903 0.089 Uiso 1 1 calc R
H17D H 1.1368 0.8542 0.3174 0.089 Uiso 1 1 calc R
H17E H 1.1252 0.8669 0.2668 0.089 Uiso 1 1 calc R
C17C C 0.4246(7) 0.5601(5) -0.0725(4) 0.041(4) Uani 1 1 d .
C18A C 0.7669(8) 0.0281(6) 0.1543(5) 0.069(5) Uani 1 1 d .
H18D H 0.7661 -0.0085 0.1550 0.083 Uiso 1 1 calc R
H18E H 0.8104 0.0390 0.1690 0.083 Uiso 1 1 calc R
C18B C 1.1442(8) 0.7732(6) 0.2340(4) 0.064(5) Uani 1 1 d .
H18A H 1.1316 0.7385 0.2291 0.096 Uiso 1 1 calc R
H18B H 1.1911 0.7766 0.2342 0.096 Uiso 1 1 calc R
H18C H 1.1204 0.7936 0.2108 0.096 Uiso 1 1 calc R
C18C C 0.3632(7) 0.5430(6) -0.1081(5) 0.056(5) Uani 1 1 d .
H18F H 0.3600 0.5644 -0.1336 0.084 Uiso 1 1 calc R
H18G H 0.3231 0.5457 -0.0957 0.084 Uiso 1 1 calc R
H18H H 0.3692 0.5087 -0.1165 0.084 Uiso 1 1 calc R
C19A C 0.7614(7) 0.1023(5) 0.1093(5) 0.049(4) Uani 1 1 d .
H19A H 0.8042 0.1123 0.1257 0.059 Uiso 1 1 calc R
H19B H 0.7577 0.1158 0.0796 0.059 Uiso 1 1 calc R
C19B C 1.0530(6) 0.8011(5) 0.4055(4) 0.029(3) Uani 1 1 d .
C19C C 0.4894(7) 0.5532(6) -0.0924(5) 0.070(5) Uani 1 1 d .
H19C H 0.4872 0.5737 -0.1183 0.105 Uiso 1 1 calc R
H19D H 0.4940 0.5184 -0.1000 0.105 Uiso 1 1 calc R
H19E H 0.5269 0.5632 -0.0711 0.105 Uiso 1 1 calc R
C20A C 0.7571(7) 0.0452(5) 0.1073(5) 0.051(4) Uani 1 1 d .
C20B C 1.0497(6) 0.8538(5) 0.4035(4) 0.033(4) Uani 1 1 d .
C20C C 0.1579(8) 0.6907(6) 0.0605(5) 0.063(5) Uani 1 1 d .
H20A H 0.1852 0.7138 0.0802 0.076 Uiso 1 1 calc R
H20B H 0.1239 0.7104 0.0421 0.076 Uiso 1 1 calc R
C21A C 0.8183(8) 0.0259(6) 0.0884(7) 0.097(7) Uani 1 1 d .
H21C H 0.8182 -0.0103 0.0881 0.146 Uiso 1 1 calc R
H21D H 0.8582 0.0377 0.1066 0.146 Uiso 1 1 calc R
H21E H 0.8165 0.0383 0.0589 0.146 Uiso 1 1 calc R
C21B C 1.0467(7) 0.5323(5) 0.5376(5) 0.043(4) Uani 1 1 d .
H21A H 1.0458 0.4974 0.5468 0.052 Uiso 1 1 calc R
H21B H 1.0031 0.5407 0.5216 0.052 Uiso 1 1 calc R
C21C C 0.1797(6) 0.6238(6) 0.1154(4) 0.046(4) Uani 1 1 d .
H21F H 0.2081 0.6460 0.1353 0.056 Uiso 1 1 calc R
H21G H 0.1594 0.5998 0.1330 0.056 Uiso 1 1 calc R
C22A C 0.6921(7) 0.0270(6) 0.0811(5) 0.062(5) Uani 1 1 d .
H22C H 0.6903 -0.0091 0.0824 0.093 Uiso 1 1 calc R
H22D H 0.6890 0.0376 0.0509 0.093 Uiso 1 1 calc R
H22E H 0.6558 0.0410 0.0934 0.093 Uiso 1 1 calc R
C22B C 1.0585(7) 0.6195(5) 0.5618(5) 0.045(4) Uani 1 1 d .
H22A H 1.0148 0.6264 0.5451 0.054 Uiso 1 1 calc R
H22B H 1.0660 0.6422 0.5868 0.054 Uiso 1 1 calc R
C22C C 0.1255(6) 0.6547(5) 0.0869(4) 0.040(4) Uani 1 1 d .
C23A C 0.5773(11) 0.0929(7) 0.1662(5) 0.082(6) Uani 1 1 d .
C23B C 1.0617(7) 0.5654(5) 0.5778(5) 0.043(4) Uani 1 1 d .
C23C C 0.0915(8) 0.6868(7) 0.1193(5) 0.087(6) Uani 1 1 d .
H23A H 0.0698 0.6649 0.1373 0.130 Uiso 1 1 calc R
H23B H 0.0593 0.7088 0.1027 0.130 Uiso 1 1 calc R
H23C H 0.1244 0.7065 0.1378 0.130 Uiso 1 1 calc R
C24A C 0.5716(6) 0.1394(5) 0.3086(4) 0.040(4) Uani 1 1 d .
H24A H 0.5989 0.1666 0.3227 0.048 Uiso 1 1 calc R
H24B H 0.5671 0.1142 0.3308 0.048 Uiso 1 1 calc R
C24B C 1.1278(7) 0.5540(5) 0.6077(4) 0.044(4) Uani 1 1 d .
H24F H 1.1343 0.5774 0.6319 0.065 Uiso 1 1 calc R
H24G H 1.1635 0.5572 0.5911 0.065 Uiso 1 1 calc R
H24H H 1.1269 0.5202 0.6189 0.065 Uiso 1 1 calc R
C24C C 0.0783(7) 0.6195(5) 0.0576(5) 0.064(5) Uani 1 1 d .
H24C H 0.0610 0.5948 0.0755 0.095 Uiso 1 1 calc R
H24D H 0.1019 0.6028 0.0371 0.095 Uiso 1 1 calc R
H24E H 0.0423 0.6387 0.0416 0.095 Uiso 1 1 calc R
C25A C 0.5133(7) 0.1987(5) 0.2561(5) 0.051(4) Uani 1 1 d .
H25F H 0.4704 0.2125 0.2434 0.062 Uiso 1 1 calc R
H25G H 0.5397 0.2259 0.2711 0.062 Uiso 1 1 calc R
C25B C 1.0047(7) 0.5595(6) 0.6039(5) 0.068(5) Uani 1 1 d .
H25C H 0.9635 0.5674 0.5852 0.102 Uiso 1 1 calc R
H25D H 1.0113 0.5820 0.6287 0.102 Uiso 1 1 calc R
H25E H 1.0035 0.5253 0.6142 0.102 Uiso 1 1 calc R
C25C C 0.3572(7) 0.7769(5) -0.0491(4) 0.043(4) Uani 1 1 d .
H25A H 0.3542 0.7409 -0.0551 0.051 Uiso 1 1 calc R
H25B H 0.3205 0.7932 -0.0680 0.051 Uiso 1 1 calc R
C26A C 0.5034(6) 0.1596(5) 0.2890(4) 0.035(4) Uani 1 1 d .
C26B C 1.1153(8) 0.7819(6) 0.5354(4) 0.069(6) Uani 1 1 d .
H26C H 1.1547 0.7975 0.5519 0.082 Uiso 1 1 calc R
H26D H 1.1168 0.7463 0.5426 0.082 Uiso 1 1 calc R
C26C C 0.4766(7) 0.7715(5) -0.0296(4) 0.048(4) Uani 1 1 d .
H26A H 0.4747 0.7352 -0.0340 0.057 Uiso 1 1 calc R
H26B H 0.5183 0.7835 -0.0370 0.057 Uiso 1 1 calc R
C27A C 0.4585(7) 0.1162(5) 0.2683(5) 0.058(5) Uani 1 1 d .
H27C H 0.4532 0.0920 0.2907 0.087 Uiso 1 1 calc R
H27D H 0.4786 0.1002 0.2457 0.087 Uiso 1 1 calc R
H27E H 0.4158 0.1294 0.2555 0.087 Uiso 1 1 calc R
C27B C 0.9954(8) 0.7831(7) 0.5234(5) 0.072(6) Uani 1 1 d .
H27A H 0.9558 0.7974 0.5322 0.086 Uiso 1 1 calc R
H27B H 0.9953 0.7471 0.5289 0.086 Uiso 1 1 calc R
C27C C 0.4198(8) 0.7959(5) -0.0600(5) 0.052(5) Uani 1 1 d .
C28A C 0.4715(7) 0.1839(6) 0.3266(5) 0.077(6) Uani 1 1 d .
H28D H 0.4658 0.1586 0.3480 0.116 Uiso 1 1 calc R
H28E H 0.4290 0.1979 0.3144 0.116 Uiso 1 1 calc R
H28F H 0.4999 0.2101 0.3405 0.116 Uiso 1 1 calc R
C28C C 0.4215(8) 0.7798(6) -0.1086(4) 0.068(5) Uani 1 1 d .
H28A H 0.3853 0.7954 -0.1278 0.103 Uiso 1 1 calc R
H28B H 0.4176 0.7438 -0.1111 0.103 Uiso 1 1 calc R
H28C H 0.4628 0.7903 -0.1169 0.103 Uiso 1 1 calc R
C30C C 0.4257(8) 0.8532(5) -0.0539(5) 0.064(5) Uani 1 1 d .
H30A H 0.3889 0.8693 -0.0722 0.096 Uiso 1 1 calc R
H30B H 0.4665 0.8645 -0.0623 0.096 Uiso 1 1 calc R
H30C H 0.4253 0.8615 -0.0236 0.096 Uiso 1 1 calc R
C31C C 0.4260(7) 0.7881(5) 0.2115(4) 0.044(4) Uani 1 1 d .
H31A H 0.4540 0.8093 0.2327 0.052 Uiso 1 1 calc R
H31B H 0.4381 0.7533 0.2183 0.052 Uiso 1 1 calc R
C32C C 0.3092(7) 0.7648(5) 0.1829(4) 0.043(4) Uani 1 1 d .
H32A H 0.3178 0.7294 0.1896 0.051 Uiso 1 1 calc R
H32B H 0.2629 0.7714 0.1844 0.051 Uiso 1 1 calc R
C33C C 0.3521(7) 0.7963(6) 0.2164(4) 0.048(4) Uani 1 1 d .
C34C C 0.3345(7) 0.8526(5) 0.2087(5) 0.056(5) Uani 1 1 d .
H34A H 0.3621 0.8726 0.2305 0.085 Uiso 1 1 calc R
H34B H 0.2887 0.8578 0.2111 0.085 Uiso 1 1 calc R
H34C H 0.3418 0.8623 0.1798 0.085 Uiso 1 1 calc R
C35C C 0.3455(8) 0.7789(7) 0.2638(4) 0.083(6) Uani 1 1 d .
H35A H 0.3569 0.7438 0.2672 0.124 Uiso 1 1 calc R
H35B H 0.3006 0.7838 0.2685 0.124 Uiso 1 1 calc R
H35C H 0.3750 0.7984 0.2849 0.124 Uiso 1 1 calc R
C36C C 0.4037(6) 0.8006(4) 0.0802(4) 0.026(3) Uani 1 1 d .
C37C C 0.4030(6) 0.8541(5) 0.0786(4) 0.035(4) Uani 1 1 d .
C40A C 0.6283(6) 0.1171(5) 0.1911(5) 0.043(4) Uani 1 1 d .
C40B C 1.1836(7) 0.5943(5) 0.4740(4) 0.036(4) Uani 1 1 d .
C41A C 0.6979(7) 0.3344(6) 0.3802(4) 0.046(4) Uani 1 1 d .
C41B C 1.2336(7) 0.5670(6) 0.4995(5) 0.051(5) Uani 1 1 d .
C42A C 0.6601(7) 0.2961(6) 0.3511(4) 0.050(4) Uani 1 1 d .
H42C H 0.6128 0.3010 0.3504 0.060 Uiso 1 1 calc R
H42D H 0.6716 0.2626 0.3626 0.060 Uiso 1 1 calc R
C42B C 1.2726(7) 0.6367(6) 0.3741(4) 0.050(4) Uani 1 1 d .
H42A H 1.2421 0.6603 0.3571 0.060 Uiso 1 1 calc R
H42B H 1.2907 0.6151 0.3535 0.060 Uiso 1 1 calc R
C43A C 0.6800(7) 0.3889(5) 0.3653(5) 0.054(4) Uani 1 1 d .
H43A H 0.7045 0.4121 0.3858 0.081 Uiso 1 1 calc R
H43B H 0.6332 0.3942 0.3644 0.081 Uiso 1 1 calc R
H43C H 0.6910 0.3943 0.3365 0.081 Uiso 1 1 calc R
C44A C 0.7427(8) 0.0374(6) 0.3899(6) 0.067(6) Uani 1 1 d .
C45A C 0.8056(7) 0.0090(6) 0.4153(6) 0.082(6) Uani 1 1 d .
H45A H 0.8098 0.0158 0.4463 0.124 Uiso 1 1 calc R
H45B H 0.8447 0.0205 0.4046 0.124 Uiso 1 1 calc R
H45C H 0.8005 -0.0267 0.4103 0.124 Uiso 1 1 calc R
C46A C 0.6778(8) 0.0194(6) 0.4052(6) 0.092(7) Uani 1 1 d .
H46A H 0.6808 0.0255 0.4363 0.139 Uiso 1 1 calc R
H46B H 0.6719 -0.0160 0.3995 0.139 Uiso 1 1 calc R
H46C H 0.6407 0.0376 0.3894 0.139 Uiso 1 1 calc R
C48A C 0.6796(10) 0.3283(6) 0.4279(5) 0.086(6) Uani 1 1 d .
H48A H 0.7031 0.3531 0.4472 0.129 Uiso 1 1 calc R
H48B H 0.6919 0.2951 0.4389 0.129 Uiso 1 1 calc R
H48C H 0.6326 0.3329 0.4265 0.129 Uiso 1 1 calc R
C50B C 1.0535(8) 0.8053(6) 0.5499(5) 0.057(5) Uani 1 1 d .
C51B C 1.0537(10) 0.8614(7) 0.5437(5) 0.099(7) Uani 1 1 d .
H51A H 1.0183 0.8761 0.5565 0.148 Uiso 1 1 calc R
H51B H 1.0475 0.8692 0.5128 0.148 Uiso 1 1 calc R
H51C H 1.0954 0.8750 0.5580 0.148 Uiso 1 1 calc R
C52B C 1.0573(11) 0.7917(7) 0.5982(5) 0.108(8) Uani 1 1 d .
H52A H 1.0225 0.8087 0.6099 0.162 Uiso 1 1 calc R
H52B H 1.0996 0.8019 0.6143 0.162 Uiso 1 1 calc R
H52C H 1.0522 0.7559 0.6009 0.162 Uiso 1 1 calc R
C53B C 1.2955(8) 0.7011(6) 0.4316(5) 0.068(5) Uani 1 1 d .
H53A H 1.3304 0.7190 0.4508 0.081 Uiso 1 1 calc R
H53B H 1.2683 0.7258 0.4136 0.081 Uiso 1 1 calc R
C55B C 1.3272(7) 0.6649(6) 0.4013(5) 0.062(5) Uani 1 1 d .
C56B C 1.3634(8) 0.6994(7) 0.3727(5) 0.085(6) Uani 1 1 d .
H56A H 1.3975 0.7179 0.3913 0.128 Uiso 1 1 calc R
H56B H 1.3321 0.7225 0.3567 0.128 Uiso 1 1 calc R
H56C H 1.3830 0.6792 0.3523 0.128 Uiso 1 1 calc R
C57B C 1.3762(7) 0.6307(6) 0.4309(5) 0.071(5) Uani 1 1 d .
H57A H 1.3525 0.6104 0.4490 0.106 Uiso 1 1 calc R
H57B H 1.4084 0.6511 0.4494 0.106 Uiso 1 1 calc R
H57C H 1.3985 0.6092 0.4128 0.106 Uiso 1 1 calc R
Ag1 Ag 0.73012(5) 0.50527(4) 0.24314(3) 0.0360(3) Uani 1 1 d .
Ag2 Ag 1.02457(6) 0.97610(4) 0.39685(4) 0.0507(4) Uani 1 1 d .
Ag3 Ag 0.37397(6) 0.97175(4) 0.05539(4) 0.0447(3) Uani 1 1 d .
FeA Fe 0.76858(10) 0.18733(7) 0.25477(7) 0.0353(5) Uani 1 1 d .
FeB Fe 1.04306(9) 0.65992(7) 0.40629(6) 0.0315(5) Uani 1 1 d .
FeC Fe 0.41268(9) 0.65970(6) 0.08710(6) 0.0253(5) Uani 1 1 d .
N1A N 0.7460(5) 0.4227(5) 0.2462(4) 0.052(4) Uani 1 1 d .
N1B N 0.8132(6) 0.5445(4) 0.2865(3) 0.045(3) Uani 1 1 d .
N1C N 0.6451(6) 0.5439(4) 0.2032(3) 0.040(3) Uani 1 1 d .
N2A N 0.5294(6) 0.0756(5) 0.1421(4) 0.067(4) Uani 1 1 d .
N2B N 1.0468(6) 0.8968(4) 0.4013(4) 0.043(3) Uani 1 1 d .
N2C N 0.4006(5) 0.8970(4) 0.0748(4) 0.041(3) Uani 1 1 d .
N3A N 0.9783(6) 0.0425(5) 0.3665(4) 0.054(4) Uani 1 1 d .
N3B N 1.2798(7) 0.5427(5) 0.5195(4) 0.063(4) Uani 1 1 d .
N3C N 0.1913(6) 0.5311(4) -0.0295(4) 0.052(3) Uani 1 1 d .
O1A O 0.7688(4) 0.1366(3) 0.3022(3) 0.043(3) Uani 1 1 d .
O1B O 1.0519(4) 0.6079(3) 0.4542(3) 0.034(2) Uani 1 1 d .
O1C O 0.4196(4) 0.6093(3) 0.1355(2) 0.026(2) Uani 1 1 d .
O2A O 0.8677(4) 0.1782(3) 0.2621(3) 0.036(2) Uani 1 1 d .
O2B O 1.1411(4) 0.6615(3) 0.4121(3) 0.037(2) Uani 1 1 d .
O2C O 0.5121(4) 0.6592(3) 0.0931(3) 0.032(2) Uani 1 1 d .
O3A O 0.7588(4) 0.1323(3) 0.2103(3) 0.047(3) Uani 1 1 d .
O3B O 1.0484(4) 0.7151(3) 0.4514(2) 0.032(2) Uani 1 1 d .
O3C O 0.4074(4) 0.6055(3) 0.0406(3) 0.029(2) Uani 1 1 d .
O4A O 0.6698(4) 0.1902(3) 0.2486(3) 0.036(2) Uani 1 1 d .
O4B O 1.0403(4) 0.7134(3) 0.3596(3) 0.032(2) Uani 1 1 d .
O4C O 0.3132(4) 0.6572(3) 0.0789(2) 0.030(2) Uani 1 1 d .
O5A O 0.7737(4) 0.2434(3) 0.2987(3) 0.032(2) Uani 1 1 d .
O5B O 0.9452(4) 0.6559(3) 0.4014(3) 0.035(2) Uani 1 1 d .
O5C O 0.4054(4) 0.7111(3) 0.0397(3) 0.034(2) Uani 1 1 d .
O6A O 0.7725(4) 0.2397(3) 0.2084(3) 0.035(2) Uani 1 1 d .
O6B O 1.0375(4) 0.6078(3) 0.3586(3) 0.030(2) Uani 1 1 d .
O6C O 0.4152(4) 0.7159(3) 0.1305(2) 0.030(2) Uani 1 1 d .
O7A O 0.7081(4) 0.1228(3) 0.1306(3) 0.040(2) Uani 1 1 d .
O7B O 0.8211(4) 0.6456(3) 0.3712(3) 0.040(2) Uani 1 1 d .
O7C O 0.3219(4) 0.7755(3) 0.1383(2) 0.030(2) Uani 1 1 d .
O8A O 0.7161(4) 0.0476(3) 0.1788(3) 0.050(3) Uani 1 1 d .
O8B O 0.8810(4) 0.5777(3) 0.4163(3) 0.029(2) Uani 1 1 d .
O8C O 0.4380(4) 0.7998(3) 0.1683(3) 0.030(2) Uani 1 1 d .
O9A O 0.5457(4) 0.1804(3) 0.2207(3) 0.047(3) Uani 1 1 d .
O9B O 0.9865(4) 0.6147(3) 0.2776(3) 0.032(2) Uani 1 1 d .
O9C O 0.3510(4) 0.7859(3) -0.0017(3) 0.038(2) Uani 1 1 d .
O10A O 0.6040(4) 0.1167(3) 0.2740(3) 0.039(2) Uani 1 1 d .
O10B O 0.9985(4) 0.5307(3) 0.3133(3) 0.041(2) Uani 1 1 d .
O10C O 0.4741(4) 0.7828(3) 0.0167(3) 0.032(2) Uani 1 1 d .
O11A O 0.7384(4) 0.3185(3) 0.1638(3) 0.039(2) Uani 1 1 d .
O11B O 1.0318(4) 0.7968(3) 0.3188(3) 0.034(2) Uani 1 1 d .
O11C O 0.4598(4) 0.5373(3) 0.1881(3) 0.031(2) Uani 1 1 d .
O12A O 0.8546(4) 0.3090(3) 0.2027(2) 0.033(2) Uani 1 1 d .
O12B O 1.1423(4) 0.7686(3) 0.3571(3) 0.031(2) Uani 1 1 d .
O12C O 0.4781(4) 0.6267(3) 0.2136(2) 0.027(2) Uani 1 1 d .
O13A O 0.7894(4) 0.0433(3) 0.3203(3) 0.045(3) Uani 1 1 d .
O13B O 0.9934(4) 0.7918(3) 0.4761(3) 0.040(3) Uani 1 1 d .
O13C O 0.3705(4) 0.5337(3) -0.0107(3) 0.035(2) Uani 1 1 d .
O14A O 0.8132(4) 0.1094(3) 0.3794(3) 0.046(3) Uani 1 1 d .
O14B O 1.1168(4) 0.7878(3) 0.4880(3) 0.046(3) Uani 1 1 d .
O14C O 0.3593(4) 0.6222(3) -0.0389(2) 0.029(2) Uani 1 1 d .
O15A O 0.9188(4) 0.0986(3) 0.2368(3) 0.031(2) Uani 1 1 d .
O15B O 1.0964(4) 0.5381(3) 0.5080(3) 0.035(2) Uani 1 1 d .
O15C O 0.2204(4) 0.5962(3) 0.0869(3) 0.033(2) Uani 1 1 d .
O16A O 0.9878(4) 0.1562(3) 0.2904(3) 0.044(3) Uani 1 1 d .
O16B O 1.1100(4) 0.6280(3) 0.5333(3) 0.040(2) Uani 1 1 d .
O16C O 0.2002(4) 0.6654(3) 0.0317(3) 0.035(2) Uani 1 1 d .
O17A O 0.7908(4) 0.3277(3) 0.3378(3) 0.043(3) Uani 1 1 d .
O17B O 1.2365(4) 0.6058(3) 0.4018(3) 0.042(3) Uani 1 1 d .
O17C O 0.5836(4) 0.5871(3) 0.0749(3) 0.026(2) Uani 1 1 d .
O18A O 0.6762(4) 0.3007(3) 0.3057(3) 0.034(2) Uani 1 1 d .
O18B O 1.2533(4) 0.6725(3) 0.4592(3) 0.044(3) Uani 1 1 d .
O18C O 0.6331(4) 0.6543(3) 0.1261(3) 0.043(3) Uani 1 1 d .
P1A P 0.78097(18) 0.29526(13) 0.20567(12) 0.0335(10) Uani 1 1 d .
P1B P 0.98610(18) 0.58694(13) 0.32277(11) 0.0301(9) Uani 1 1 d .
P1C P 0.39562(17) 0.77012(12) 0.12956(11) 0.0259(9) Uani 1 1 d .
P2A P 0.75150(17) 0.29661(14) 0.29844(12) 0.0329(10) Uani 1 1 d .
P2B P 0.89107(17) 0.61965(13) 0.38292(11) 0.0302(9) Uani 1 1 d .
P2C P 0.40852(17) 0.76691(13) 0.03419(11) 0.0275(9) Uani 1 1 d .
P3A P 0.91468(17) 0.13629(13) 0.27671(12) 0.0322(9) Uani 1 1 d .
P3B P 1.10707(19) 0.59329(13) 0.49049(12) 0.0332(10) Uani 1 1 d .
P3C P 0.25571(17) 0.62886(12) 0.05478(11) 0.0266(9) Uani 1 1 d .
P4A P 0.81350(19) 0.09971(13) 0.32907(12) 0.0347(10) Uani 1 1 d .
P4B P 1.20046(18) 0.63547(13) 0.43556(11) 0.0331(10) Uani 1 1 d .
P4C P 0.35667(18) 0.58908(12) 0.00329(11) 0.0284(9) Uani 1 1 d .
P5A P 0.70571(19) 0.10642(14) 0.17913(13) 0.0416(11) Uani 1 1 d .
P5B P 1.06591(18) 0.76658(13) 0.36027(11) 0.0300(9) Uani 1 1 d .
P5C P 0.47317(18) 0.59219(12) 0.17161(11) 0.0281(9) Uani 1 1 d .
P6A P 0.61560(19) 0.15279(15) 0.23427(13) 0.0424(11) Uani 1 1 d .
P6B P 1.05283(18) 0.77062(13) 0.45525(11) 0.0314(9) Uani 1 1 d .
P6C P 0.56648(17) 0.62494(12) 0.11110(11) 0.0259(9) Uani 1 1 d .
Cl1 Cl 0.13594(19) 0.31330(14) 0.44263(12) 0.0496(10) Uani 1 1 d .
O1P O 0.1243(6) 0.3664(4) 0.4410(4) 0.083(4) Uani 1 1 d .
O2P O 0.1990(5) 0.3030(4) 0.4294(4) 0.071(3) Uani 1 1 d .
O3P O 0.1362(6) 0.2955(4) 0.4861(3) 0.073(4) Uani 1 1 d .
O4P O 0.0853(5) 0.2879(4) 0.4135(3) 0.072(3) Uani 1 1 d .
Cl2 Cl 0.1065(2) 0.81286(16) -0.07303(14) 0.0605(12) Uani 1 1 d .
O5P O 0.1094(6) 0.8651(4) -0.0682(4) 0.098(5) Uani 1 1 d .
O6P O 0.1035(6) 0.7911(5) -0.0301(4) 0.092(4) Uani 1 1 d .
O7P O 0.2608(5) 0.6003(4) 0.2144(3) 0.077(4) Uani 1 1 d .
O8P O 0.2753(6) 0.6696(5) 0.2613(4) 0.096(4) Uani 1 1 d .
Cl3 Cl 0.2300(2) 0.63140(15) 0.24284(13) 0.0527(11) Uani 1 1 d .
O9P O 0.2126(6) 0.6010(4) 0.2782(3) 0.078(4) Uani 1 1 d .
O10P O 0.1707(6) 0.6513(4) 0.2185(3) 0.081(4) Uani 1 1 d .
O11P O 0.1671(6) 0.7967(4) -0.0862(4) 0.092(4) Uani 1 1 d .
O12P O 0.0506(6) 0.7961(7) -0.1024(4) 0.138(7) Uani 1 1 d .

loop_
_atom_site_aniso_label
_atom_site_aniso_U_11
_atom_site_aniso_U_22
_atom_site_aniso_U_33
_atom_site_aniso_U_23
_atom_site_aniso_U_13
_atom_site_aniso_U_12
O2W 0.071(11) 0.101(14) 0.045(10) -0.019(9) 0.016(9) -0.009(10)
O21W 0.071(11) 0.101(14) 0.045(10) -0.019(9) 0.016(9) -0.009(10)
O3W 0.029(10) 0.059(12) 0.069(12) -0.010(9) 0.014(9) -0.007(8)
O31W 0.029(10) 0.059(12) 0.069(12) -0.010(9) 0.014(9) -0.007(8)
O32W 0.029(10) 0.059(12) 0.069(12) -0.010(9) 0.014(9) -0.007(8)
C1A 0.018(8) 0.041(9) 0.030(8) 0.012(7) -0.009(6) 0.000(7)
C1B 0.050(11) 0.024(8) 0.049(10) 0.013(8) 0.010(9) -0.004(7)
C1C 0.063(11) 0.023(8) 0.023(8) -0.006(7) 0.020(8) 0.008(7)
C2A 0.035(10) 0.053(10) 0.052(10) 0.013(9) 0.013(8) 0.007(8)
C2B 0.044(10) 0.054(10) 0.032(9) -0.012(8) 0.005(8) -0.009(8)
C2C 0.020(8) 0.031(8) 0.023(8) 0.004(7) -0.004(6) 0.010(6)
C3A 0.064(12) 0.047(10) 0.030(9) 0.014(8) -0.008(8) 0.014(9)
C3B 0.035(10) 0.044(9) 0.046(9) 0.006(8) 0.027(8) 0.024(7)
C3C 0.038(10) 0.026(8) 0.053(10) 0.010(8) 0.008(8) -0.012(7)
C4A 0.047(11) 0.053(10) 0.031(9) -0.012(8) -0.006(8) -0.004(9)
C4B 0.046(10) 0.016(8) 0.088(12) -0.010(8) 0.038(9) 0.011(7)
C4C 0.033(9) 0.033(8) 0.023(8) -0.009(7) 0.009(7) -0.013(7)
C5A 0.095(14) 0.080(13) 0.014(8) 0.013(8) 0.009(9) 0.005(10)
C5C 0.032(10) 0.028(9) 0.068(11) 0.028(9) 0.011(9) 0.004(7)
C6A 0.042(10) 0.060(11) 0.043(10) 0.007(8) 0.024(8) -0.004(8)
C6B 0.044(10) 0.036(9) 0.041(9) 0.011(8) 0.034(8) 0.013(8)
C6C 0.064(11) 0.053(10) 0.044(10) 0.011(8) 0.035(9) -0.007(8)
C7A 0.034(9) 0.021(8) 0.048(9) -0.001(7) 0.022(8) -0.006(6)
C7B 0.032(10) 0.066(11) 0.061(11) -0.005(9) 0.025(8) 0.008(8)
C7C 0.058(12) 0.079(12) 0.024(9) 0.019(8) 0.009(8) -0.001(9)
C8A 0.088(14) 0.022(8) 0.036(9) 0.003(7) -0.017(9) -0.015(8)
C8B 0.027(9) 0.045(9) 0.039(9) 0.005(8) 0.006(7) -0.003(7)
C8C 0.026(9) 0.054(10) 0.051(10) -0.008(8) 0.011(8) -0.016(7)
C9A 0.036(9) 0.029(8) 0.032(8) 0.005(7) 0.007(7) 0.014(7)
C9B 0.033(10) 0.025(9) 0.094(14) -0.025(9) -0.016(9) 0.009(7)
C9C 0.049(11) 0.054(11) 0.064(11) 0.021(10) -0.005(9) -0.017(9)
C10A 0.038(10) 0.059(10) 0.036(9) -0.011(8) 0.010(8) 0.007(8)
C10B 0.041(10) 0.037(9) 0.084(12) 0.001(9) 0.041(9) 0.013(8)
C10C 0.019(9) 0.052(10) 0.039(9) 0.019(8) 0.011(7) 0.000(7)
C11A 0.022(9) 0.062(11) 0.074(12) 0.015(10) -0.002(8) -0.015(8)
C11B 0.036(11) 0.049(11) 0.074(12) -0.014(10) 0.033(10) 0.011(8)
C11C 0.056(13) 0.081(14) 0.098(15) 0.019(12) 0.035(11) 0.004(10)
C12A 0.025(9) 0.082(12) 0.031(9) 0.000(8) 0.008(7) -0.012(8)
C12B 0.071(13) 0.069(12) 0.037(10) -0.020(9) 0.004(9) 0.012(10)
C12C 0.062(14) 0.123(18) 0.095(16) 0.030(14) 0.011(12) -0.011(12)
C13A 0.052(12) 0.060(12) 0.055(11) -0.001(10) 0.018(9) -0.032(10)
C13B 0.070(13) 0.056(12) 0.126(17) -0.044(12) 0.033(12) -0.001(10)
C13C 0.009(7) 0.032(8) 0.018(7) -0.008(6) 0.002(6) -0.005(6)
C14A 0.028(10) 0.063(12) 0.127(17) 0.003(12) 0.025(11) 0.019(9)
C14B 0.045(10) 0.037(9) 0.038(9) -0.008(8) -0.002(8) 0.011(7)
C14C 0.048(10) 0.058(10) 0.018(8) 0.013(8) 0.013(7) 0.012(8)
C15A 0.070(14) 0.135(18) 0.077(13) 0.002(12) 0.038(11) -0.065(13)
C15B 0.048(11) 0.042(9) 0.035(9) 0.012(8) 0.005(8) 0.019(8)
C15C 0.033(9) 0.034(9) 0.059(11) -0.030(8) 0.008(8) -0.002(7)
C16A 0.043(11) 0.081(13) 0.053(11) 0.022(10) 0.038(9) 0.013(9)
C16B 0.069(13) 0.042(10) 0.033(9) 0.016(8) 0.019(9) 0.021(9)
C16C 0.053(10) 0.034(9) 0.026(8) -0.007(7) 0.023(7) -0.005(7)
C17A 0.030(10) 0.025(9) 0.17(2) 0.022(12) 0.034(12) -0.006(7)
C17B 0.054(12) 0.078(13) 0.051(11) 0.026(10) 0.021(9) 0.014(10)
C17C 0.042(10) 0.054(10) 0.034(9) -0.022(8) 0.026(8) -0.009(8)
C18A 0.070(13) 0.042(10) 0.098(15) 0.003(11) 0.022(11) 0.003(9)
C18B 0.074(13) 0.099(14) 0.021(9) 0.008(9) 0.012(8) 0.051(11)
C18C 0.035(10) 0.084(13) 0.051(10) -0.021(9) 0.014(9) -0.005(9)
C19A 0.032(10) 0.059(11) 0.066(11) -0.011(9) 0.037(8) 0.011(8)
C19B 0.020(8) 0.036(9) 0.031(8) -0.007(7) 0.002(6) 0.005(6)
C19C 0.054(12) 0.088(13) 0.078(13) -0.023(11) 0.041(10) 0.006(10)
C20A 0.054(12) 0.038(10) 0.061(12) -0.001(9) 0.005(10) 0.015(8)
C20B 0.029(9) 0.053(10) 0.014(7) 0.009(7) 0.000(6) 0.004(7)
C20C 0.077(13) 0.067(12) 0.045(10) -0.025(10) 0.012(10) 0.043(10)
C21A 0.074(14) 0.042(11) 0.19(2) -0.043(13) 0.067(15) 0.002(10)
C21B 0.044(10) 0.021(8) 0.069(11) 0.001(8) 0.022(9) 0.006(7)
C21C 0.037(10) 0.079(12) 0.029(9) -0.011(9) 0.024(8) -0.011(9)
C22A 0.042(11) 0.063(11) 0.076(12) -0.013(10) -0.003(10) 0.024(9)
C22B 0.033(10) 0.061(11) 0.048(10) 0.002(8) 0.027(8) 0.000(8)
C22C 0.022(9) 0.056(10) 0.043(10) 0.000(9) 0.004(8) 0.022(8)
C23A 0.130(19) 0.082(14) 0.044(11) 0.018(10) 0.043(12) -0.004(13)
C23B 0.038(10) 0.029(9) 0.065(11) 0.023(9) 0.019(9) 0.017(7)
C23C 0.060(13) 0.120(16) 0.083(14) -0.015(12) 0.022(11) 0.062(12)
C24A 0.042(10) 0.049(10) 0.028(8) -0.009(7) 0.002(7) -0.005(8)
C24B 0.059(11) 0.023(8) 0.044(10) 0.007(7) -0.005(8) -0.013(8)
C24C 0.050(12) 0.047(11) 0.090(14) 0.006(10) 0.002(10) 0.017(9)
C25A 0.055(11) 0.032(9) 0.066(11) 0.000(9) 0.009(9) -0.002(8)
C25B 0.061(12) 0.059(11) 0.095(14) 0.029(10) 0.045(11) 0.012(9)
C25C 0.046(11) 0.033(9) 0.044(10) -0.019(8) -0.010(8) 0.007(8)
C26A 0.019(9) 0.048(10) 0.037(9) -0.003(8) 0.001(7) 0.007(7)
C26B 0.072(14) 0.078(13) 0.040(10) 0.034(10) -0.039(10) -0.056(11)
C26C 0.067(12) 0.034(9) 0.049(10) 0.001(8) 0.032(9) 0.012(8)
C27A 0.045(11) 0.061(11) 0.071(12) 0.006(10) 0.025(10) 0.013(9)
C27B 0.089(15) 0.089(14) 0.042(11) -0.008(10) 0.024(10) -0.039(12)
C27C 0.071(13) 0.041(10) 0.048(11) 0.026(9) 0.022(10) 0.030(9)
C28A 0.043(11) 0.098(14) 0.085(13) -0.032(12) -0.004(10) 0.037(10)
C28C 0.101(15) 0.073(12) 0.027(9) 0.017(9) -0.002(9) 0.025(11)
C30C 0.072(13) 0.052(11) 0.070(12) 0.018(10) 0.020(10) 0.003(9)
C31C 0.055(11) 0.047(10) 0.024(8) -0.012(7) -0.008(8) -0.018(8)
C32C 0.054(11) 0.055(10) 0.020(8) 0.002(8) 0.008(8) 0.002(8)
C33C 0.059(12) 0.059(11) 0.029(9) -0.020(8) 0.012(8) -0.001(9)
C34C 0.057(12) 0.070(12) 0.040(10) -0.031(9) 0.004(9) -0.014(9)
C35C 0.097(15) 0.144(18) 0.007(8) -0.020(10) 0.012(9) -0.039(13)
C36C 0.029(9) 0.007(7) 0.046(9) 0.003(6) 0.015(7) 0.000(6)
C37C 0.016(8) 0.039(9) 0.054(10) -0.005(8) 0.017(7) 0.013(7)
C40A 0.019(9) 0.059(11) 0.050(10) -0.008(9) 0.001(8) -0.021(8)
C40B 0.037(10) 0.035(9) 0.036(9) 0.016(7) 0.004(8) 0.011(7)
C41A 0.046(11) 0.073(12) 0.017(8) -0.004(8) 0.002(8) -0.009(9)
C41B 0.043(11) 0.054(10) 0.066(11) -0.020(9) 0.039(9) -0.020(9)
C42A 0.054(11) 0.082(12) 0.016(8) -0.001(8) 0.006(8) -0.005(9)
C42B 0.036(10) 0.084(12) 0.034(9) -0.017(9) 0.015(8) -0.017(9)
C43A 0.058(12) 0.054(11) 0.051(10) 0.001(9) 0.014(9) 0.018(9)
C44A 0.062(14) 0.050(12) 0.097(16) 0.027(12) 0.037(12) 0.002(10)
C45A 0.040(11) 0.084(14) 0.125(17) 0.055(13) 0.018(11) 0.027(10)
C46A 0.059(13) 0.078(14) 0.153(19) 0.058(13) 0.053(13) 0.023(10)
C48A 0.145(19) 0.059(12) 0.058(12) 0.012(10) 0.032(12) -0.038(12)
C50B 0.081(14) 0.052(12) 0.043(11) 0.006(9) 0.020(10) -0.032(10)
C51B 0.16(2) 0.094(17) 0.048(12) -0.009(11) 0.045(13) -0.031(15)
C52B 0.20(2) 0.095(16) 0.031(11) 0.004(11) 0.027(13) -0.052(16)
C53B 0.058(12) 0.062(12) 0.070(12) 0.006(10) -0.025(10) -0.031(10)
C55B 0.038(11) 0.091(14) 0.056(11) 0.029(11) 0.010(9) -0.016(10)
C56B 0.059(13) 0.109(16) 0.083(14) 0.050(12) 0.000(11) -0.013(11)
C57B 0.049(12) 0.077(13) 0.081(13) 0.018(11) -0.003(10) -0.009(10)
Ag1 0.0335(7) 0.0382(6) 0.0356(6) 0.0018(6) 0.0034(5) 0.0013(6)
Ag2 0.0581(9) 0.0372(7) 0.0544(8) 0.0023(6) 0.0024(7) 0.0120(6)
Ag3 0.0458(8) 0.0298(6) 0.0580(8) 0.0077(6) 0.0074(6) 0.0083(6)
FeA 0.0287(12) 0.0317(11) 0.0445(12) 0.0079(11) 0.0035(10) 0.0019(10)
FeB 0.0357(13) 0.0288(11) 0.0301(12) 0.0032(10) 0.0053(10) -0.0016(10)
FeC 0.0299(13) 0.0199(10) 0.0259(11) -0.0022(9) 0.0037(9) 0.0011(9)
N1A 0.037(8) 0.071(9) 0.051(8) 0.002(7) 0.018(7) 0.004(6)
N1B 0.049(8) 0.070(9) 0.019(6) 0.014(6) 0.017(6) 0.005(7)
N1C 0.062(9) 0.027(7) 0.031(7) 0.001(5) 0.006(6) 0.023(6)
N2A 0.051(9) 0.102(11) 0.049(8) 0.014(8) 0.012(7) -0.022(8)
N2B 0.054(9) 0.030(7) 0.042(7) 0.009(6) -0.003(6) 0.013(6)
N2C 0.042(8) 0.013(6) 0.069(9) 0.001(6) 0.015(7) 0.001(5)
N3A 0.051(9) 0.061(9) 0.042(8) -0.007(7) -0.017(7) 0.018(7)
N3B 0.071(10) 0.058(9) 0.061(9) 0.017(7) 0.012(8) 0.031(7)
N3C 0.039(8) 0.049(8) 0.067(9) -0.018(7) 0.010(7) -0.015(6)
O1A 0.041(6) 0.036(6) 0.053(6) 0.017(5) 0.012(5) 0.002(5)
O1B 0.024(6) 0.038(6) 0.036(6) 0.017(5) -0.008(5) -0.007(4)
O1C 0.031(6) 0.019(5) 0.027(5) 0.001(4) 0.001(4) 0.008(4)
O2A 0.030(6) 0.040(6) 0.038(6) 0.007(5) 0.005(5) -0.003(5)
O2B 0.029(6) 0.035(5) 0.042(6) 0.015(5) -0.007(5) -0.002(5)
O2C 0.043(6) 0.023(5) 0.029(5) 0.005(4) 0.007(5) 0.001(5)
O3A 0.037(6) 0.039(6) 0.062(7) -0.001(5) -0.006(5) 0.008(5)
O3B 0.051(6) 0.024(5) 0.019(5) -0.002(4) 0.002(4) 0.007(4)
O3C 0.039(6) 0.020(5) 0.031(5) -0.003(4) 0.012(5) 0.011(4)
O4A 0.021(6) 0.028(5) 0.060(6) 0.009(5) 0.006(5) -0.002(4)
O4B 0.040(6) 0.029(5) 0.026(5) 0.000(4) 0.005(4) -0.001(4)
O4C 0.032(6) 0.034(5) 0.023(5) -0.011(4) 0.003(4) -0.004(4)
O5A 0.039(6) 0.024(5) 0.033(6) 0.007(4) 0.005(5) 0.003(4)
O5B 0.023(6) 0.037(6) 0.047(6) 0.002(5) 0.009(5) 0.002(5)
O5C 0.046(6) 0.021(5) 0.036(6) -0.002(4) 0.016(5) 0.009(4)
O6A 0.035(6) 0.037(6) 0.033(6) 0.004(5) 0.004(5) 0.007(5)
O6B 0.022(5) 0.027(5) 0.039(6) -0.002(4) -0.006(4) -0.002(4)
O6C 0.040(6) 0.032(5) 0.019(5) -0.003(4) 0.010(4) -0.004(4)
O7A 0.049(6) 0.031(5) 0.042(6) 0.002(5) 0.015(5) -0.002(5)
O7B 0.031(6) 0.040(6) 0.048(6) 0.014(5) 0.000(5) 0.004(5)
O7C 0.020(5) 0.045(6) 0.025(5) -0.006(4) 0.006(4) 0.005(4)
O8A 0.039(6) 0.040(6) 0.069(7) 0.018(5) 0.005(5) -0.012(5)
O8B 0.037(6) 0.022(5) 0.031(5) 0.007(4) 0.012(5) 0.008(4)
O8C 0.021(5) 0.027(5) 0.042(6) -0.001(5) 0.004(4) -0.002(4)
O9A 0.033(6) 0.054(6) 0.055(6) 0.023(5) 0.010(5) 0.004(5)
O9B 0.027(6) 0.043(6) 0.029(5) -0.002(5) 0.011(4) 0.005(4)
O9C 0.027(6) 0.050(6) 0.036(6) 0.005(5) 0.002(5) 0.011(5)
O10A 0.036(6) 0.043(6) 0.039(6) 0.011(5) 0.011(5) 0.010(5)
O10B 0.056(7) 0.021(5) 0.046(6) 0.002(5) 0.004(5) 0.002(5)
O10C 0.024(6) 0.043(6) 0.031(5) 0.003(5) 0.011(4) -0.001(4)
O11A 0.034(6) 0.038(6) 0.043(6) 0.019(5) 0.003(5) -0.003(5)
O11B 0.034(6) 0.040(6) 0.031(5) 0.013(5) 0.012(4) 0.007(4)
O11C 0.041(6) 0.018(5) 0.029(5) -0.003(4) -0.008(4) 0.003(4)
O12A 0.017(5) 0.066(7) 0.019(5) 0.010(5) 0.008(4) -0.001(5)
O12B 0.029(6) 0.041(6) 0.025(5) -0.001(4) 0.012(4) 0.005(4)
O12C 0.041(6) 0.031(5) 0.010(4) -0.003(4) 0.010(4) -0.005(4)
O13A 0.043(6) 0.035(6) 0.056(7) -0.010(5) 0.008(5) 0.007(5)
O13B 0.042(6) 0.061(7) 0.024(5) 0.000(5) 0.022(5) 0.005(5)
O13C 0.046(6) 0.022(5) 0.040(6) -0.012(4) 0.016(5) 0.000(4)
O14A 0.048(7) 0.050(6) 0.042(6) -0.007(5) 0.011(5) 0.008(5)
O14B 0.031(6) 0.063(7) 0.036(6) 0.016(5) -0.012(5) -0.015(5)
O14C 0.024(5) 0.037(5) 0.027(5) -0.001(4) 0.005(4) 0.002(4)
O15A 0.022(5) 0.041(6) 0.034(5) -0.011(5) 0.012(4) 0.001(4)
O15B 0.048(6) 0.025(5) 0.033(5) 0.003(4) 0.008(5) 0.001(4)
O15C 0.041(6) 0.029(5) 0.032(5) 0.003(4) 0.018(5) 0.001(4)
O16A 0.024(6) 0.040(6) 0.065(7) -0.013(5) -0.001(5) -0.002(5)
O16B 0.061(7) 0.030(5) 0.033(6) 0.000(5) 0.018(5) -0.007(5)
O16C 0.034(6) 0.045(6) 0.022(5) -0.004(5) -0.005(4) 0.003(5)
O17A 0.031(6) 0.040(6) 0.053(6) -0.010(5) -0.008(5) -0.009(5)
O17B 0.027(6) 0.057(7) 0.043(6) -0.004(5) 0.009(5) -0.001(5)
O17C 0.024(5) 0.021(5) 0.035(5) 0.000(4) 0.014(4) -0.007(4)
O18A 0.026(6) 0.047(6) 0.028(5) 0.005(5) 0.000(4) 0.009(4)
O18B 0.051(7) 0.047(6) 0.033(6) 0.009(5) 0.001(5) -0.018(5)
O18C 0.024(6) 0.044(6) 0.060(7) -0.018(5) 0.001(5) -0.006(5)
P1A 0.032(3) 0.034(2) 0.035(2) 0.0068(19) 0.0041(19) 0.0002(19)
P1B 0.035(2) 0.025(2) 0.031(2) 0.0012(18) 0.0047(19) 0.0051(18)
P1C 0.026(2) 0.021(2) 0.030(2) -0.0057(17) 0.0013(18) -0.0002(17)
P2A 0.020(2) 0.039(2) 0.038(2) 0.003(2) 0.0015(18) 0.0022(18)
P2B 0.030(2) 0.028(2) 0.033(2) 0.0042(19) 0.0066(19) -0.0012(18)
P2C 0.028(2) 0.028(2) 0.028(2) 0.0044(18) 0.0068(18) 0.0070(17)
P3A 0.027(2) 0.029(2) 0.038(2) -0.0007(19) -0.0003(19) 0.0018(18)
P3B 0.042(3) 0.026(2) 0.033(2) 0.0020(19) 0.009(2) -0.0028(18)
P3C 0.025(2) 0.026(2) 0.027(2) -0.0023(18) -0.0007(18) -0.0006(17)
P4A 0.041(3) 0.029(2) 0.035(2) 0.0037(19) 0.010(2) 0.0085(19)
P4B 0.036(3) 0.034(2) 0.029(2) -0.0005(19) 0.005(2) -0.008(2)
P4C 0.042(3) 0.021(2) 0.024(2) -0.0062(17) 0.0090(19) -0.0028(18)
P5A 0.041(3) 0.040(2) 0.044(3) 0.013(2) 0.007(2) 0.001(2)
P5B 0.031(2) 0.029(2) 0.029(2) 0.0094(19) 0.0050(18) 0.0018(18)
P5C 0.035(2) 0.021(2) 0.028(2) -0.0038(18) 0.0049(19) 0.0000(17)
P6A 0.032(3) 0.052(3) 0.044(3) 0.021(2) 0.007(2) 0.002(2)
P6B 0.033(2) 0.035(2) 0.026(2) 0.0023(19) 0.0052(19) -0.0004(18)
P6C 0.029(2) 0.023(2) 0.025(2) -0.0067(17) 0.0014(17) -0.0006(17)
Cl1 0.054(3) 0.049(3) 0.045(3) -0.002(2) 0.006(2) -0.002(2)
O1P 0.099(10) 0.046(7) 0.114(10) 0.021(7) 0.052(8) 0.026(7)
O2P 0.055(8) 0.059(8) 0.107(10) -0.003(7) 0.038(7) -0.005(6)
O3P 0.103(10) 0.078(8) 0.033(7) 0.013(6) -0.003(6) -0.032(7)
O4P 0.079(9) 0.099(9) 0.034(6) -0.002(6) 0.000(6) -0.036(7)
Cl2 0.060(3) 0.060(3) 0.065(3) -0.003(3) 0.021(3) -0.005(2)
O5P 0.094(10) 0.064(9) 0.152(13) 0.002(9) 0.070(9) 0.025(7)
O6P 0.093(10) 0.096(10) 0.091(10) -0.001(8) 0.029(8) -0.031(8)
O7P 0.071(9) 0.097(9) 0.070(8) -0.018(7) 0.028(7) 0.037(7)
O8P 0.093(10) 0.091(10) 0.111(11) -0.013(8) 0.036(9) -0.053(8)
Cl3 0.043(3) 0.062(3) 0.054(3) -0.003(3) 0.012(2) 0.001(3)
O9P 0.081(9) 0.107(10) 0.045(7) 0.012(7) 0.004(6) -0.021(7)
O10P 0.108(11) 0.088(9) 0.052(8) 0.007(7) 0.033(8) 0.031(8)
O11P 0.097(10) 0.050(8) 0.145(12) -0.014(8) 0.063(9) -0.001(7)
O12P 0.064(10) 0.244(19) 0.087(10) 0.024(11) -0.051(8) -0.052(11)

loop_
_atom_type_symbol
_atom_type_description
_atom_type_scat_dispersion_real
_atom_type_scat_dispersion_imag
_atom_type_scat_source
C C 0.0033 0.0016 'International Tables Vol C Tables 4.2.6.8 and 6.1.1.4'
H H 0.0000 0.0000 'International Tables Vol C Tables 4.2.6.8 and 6.1.1.4'
Ag Ag -0.8971 1.1015 'International Tables Vol C Tables 4.2.6.8 and 6.1.1.4'
Cl Cl 0.1484 0.1585 'International Tables Vol C Tables 4.2.6.8 and 6.1.1.4'
Fe Fe 0.3463 0.8444 'International Tables Vol C Tables 4.2.6.8 and 6.1.1.4'
N N 0.0061 0.0033 'International Tables Vol C Tables 4.2.6.8 and 6.1.1.4'
O O 0.0106 0.0060 'International Tables Vol C Tables 4.2.6.8 and 6.1.1.4'
P P 0.1023 0.0942 'International Tables Vol C Tables 4.2.6.8 and 6.1.1.4'

loop_
_geom_angle_atom_site_label_1
_geom_angle_atom_site_label_2
_geom_angle_atom_site_label_3
_geom_angle
_geom_angle_site_symmetry_1
_geom_angle_site_symmetry_3
O21W O2W Ag2 83.9(16) . .
O32W O3W O31W 86(3) . .
O32W O3W Ag3 61.3(17) . .
O31W O3W Ag3 66.4(19) . .
O3W O31W Ag3 78(2) . .
O3W O32W Ag3 86(2) . .
C7A C1A P1A 119.7(9) . .
C7A C1A P2A 118.1(10) . .
P1A C1A P2A 122.1(7) . .
C2B C1B P2B 121.7(11) . .
C2B C1B P1B 116.0(11) . .
P2B C1B P1B 121.7(9) . .
N1C C1C C2C 177.9(15) . .
O12A C2A C4A 112.6(10) . .
O12A C2A H2A1 109.1 . .
C4A C2A H2A1 109.1 . .
O12A C2A H2A2 109.1 . .
C4A C2A H2A2 109.1 . .
H2A1 C2A H2A2 107.8 . .
N1B C2B C1B 172.5(16) . .
C1C C2C P6C 119.7(9) . .
C1C C2C P5C 119.5(9) . .
P6C C2C P5C 120.8(7) . .
O11A C3A C4A 113.7(11) . .
O11A C3A H3A1 108.8 . .
C4A C3A H3A1 108.8 . .
O11A C3A H3A2 108.8 . .
C4A C3A H3A2 108.8 . .
H3A1 C3A H3A2 107.7 . .
O8B C3B C6B 107.7(10) . .
O8B C3B H3B1 110.2 . .
C6B C3B H3B1 110.2 . .
O8B C3B H3B2 110.2 . .
C6B C3B H3B2 110.2 . .
H3B1 C3B H3B2 108.5 . .
O11C C3C C5C 112.4(10) . .
O11C C3C H3C1 109.1 . .
C5C C3C H3C1 109.1 . .
O11C C3C H3C2 109.1 . .
C5C C3C H3C2 109.1 . .
H3C1 C3C H3C2 107.9 . .
C3A C4A C5A 109.0(12) . .
C3A C4A C2A 105.1(12) . .
C5A C4A C2A 109.9(12) . .
C3A C4A C6A 110.6(12) . .
C5A C4A C6A 110.3(12) . .
C2A C4A C6A 111.8(12) . .
C6B C4B O7B 111.3(9) . .
C6B C4B H4B1 109.4 . .
O7B C4B H4B1 109.4 . .
C6B C4B H4B2 109.4 . .
O7B C4B H4B2 109.4 . .
H4B1 C4B H4B2 108.0 . .
O12C C4C C5C 110.4(10) . .
O12C C4C H4C1 109.6 . .
C5C C4C H4C1 109.6 . .
O12C C4C H4C2 109.6 . .
C5C C4C H4C2 109.6 . .
H4C1 C4C H4C2 108.1 . .
C4A C5A H5A1 109.5 . .
C4A C5A H5A2 109.5 . .
H5A1 C5A H5A2 109.5 . .
C4A C5A H5A3 109.5 . .
H5A1 C5A H5A3 109.5 . .
H5A2 C5A H5A3 109.5 . .
C6C C5C C7C 111.1(12) . .
C6C C5C C4C 109.1(11) . .
C7C C5C C4C 112.9(12) . .
C6C C5C C3C 107.7(11) . .
C7C C5C C3C 109.7(12) . .
C4C C5C C3C 106.1(11) . .
C4A C6A H6A1 109.5 . .
C4A C6A H6A2 109.5 . .
H6A1 C6A H6A2 109.5 . .
C4A C6A H6A3 109.5 . .
H6A1 C6A H6A3 109.5 . .
H6A2 C6A H6A3 109.5 . .
C4B C6B C3B 109.3(12) . .
C4B C6B C8B 111.2(12) . .
C3B C6B C8B 114.0(11) . .
C4B C6B C7B 107.0(11) . .
C3B C6B C7B 106.9(11) . .
C8B C6B C7B 108.2(11) . .
C5C C6C H6C1 109.5 . .
C5C C6C H6C2 109.5 . .
H6C1 C6C H6C2 109.5 . .
C5C C6C H6C3 109.5 . .
H6C1 C6C H6C3 109.5 . .
H6C2 C6C H6C3 109.5 . .
N1A C7A C1A 179.0(14) . .
C6B C7B H7B1 109.5 . .
C6B C7B H7B2 109.5 . .
H7B1 C7B H7B2 109.5 . .
C6B C7B H7B3 109.5 . .
H7B1 C7B H7B3 109.5 . .
H7B2 C7B H7B3 109.5 . .
C5C C7C H7C1 109.5 . .
C5C C7C H7C2 109.5 . .
H7C1 C7C H7C2 109.5 . .
C5C C7C H7C3 109.5 . .
H7C1 C7C H7C3 109.5 . .
H7C2 C7C H7C3 109.5 . .
C41A C8A O17A 110.6(10) . .
C41A C8A H8A1 109.5 . .
O17A C8A H8A1 109.5 . .
C41A C8A H8A2 109.5 . .
O17A C8A H8A2 109.5 . .
H8A1 C8A H8A2 108.1 . .
C6B C8B H8B1 109.5 . .
C6B C8B H8B2 109.5 . .
H8B1 C8B H8B2 109.5 . .
C6B C8B H8B3 109.5 . .
H8B1 C8B H8B3 109.5 . .
H8B2 C8B H8B3 109.5 . .
O17C C8C C10C 108.4(10) . .
O17C C8C H8C1 110.0 . .
C10C C8C H8C1 110.0 . .
O17C C8C H8C2 110.0 . .
C10C C8C H8C2 110.0 . .
H8C1 C8C H8C2 108.4 . .
C10A C9A P3A 121.2(10) . .
C10A C9A P4A 117.1(10) . .
P3A C9A P4A 120.7(8) . .
O10B C9B C11B 110.2(10) . .
O10B C9B H9B1 109.6 . .
C11B C9B H9B1 109.6 . .
O10B C9B H9B2 109.6 . .
C11B C9B H9B2 109.6 . .
H9B1 C9B H9B2 108.1 . .
C10C C9C O18C 112.2(11) . .
C10C C9C H9C1 109.2 . .
O18C C9C H9C1 109.2 . .
C10C C9C H9C2 109.2 . .
O18C C9C H9C2 109.2 . .
H9C1 C9C H9C2 107.9 . .
N3A C10A C9A 177.6(14) . .
O9B C10B C11B 107.2(10) . .
O9B C10B H10A 110.3 . .
C11B C10B H10A 110.3 . .
O9B C10B H10B 110.3 . .
C11B C10B H10B 110.3 . .
H10A C10B H10B 108.5 . .
C9C C10C C11C 111.9(13) . .
C9C C10C C8C 107.1(11) . .
C11C C10C C8C 112.3(13) . .
C9C C10C C12C 107.9(13) . .
C11C C10C C12C 110.0(12) . .
C8C C10C C12C 107.4(12) . .
O16A C11A C13A 110.5(11) . .
O16A C11A H11D 109.6 . .
C13A C11A H11D 109.6 . .
O16A C11A H11E 109.6 . .
C13A C11A H11E 109.6 . .
H11D C11A H11E 108.1 . .
C10B C11B C12B 114.2(13) . .
C10B C11B C9B 108.6(13) . .
C12B C11B C9B 111.3(12) . .
C10B C11B C13B 105.6(11) . .
C12B C11B C13B 109.9(13) . .
C9B C11B C13B 106.8(13) . .
C10C C11C H11A 109.5 . .
C10C C11C H11B 109.5 . .
H11A C11C H11B 109.5 . .
C10C C11C H11C 109.5 . .
H11A C11C H11C 109.5 . .
H11B C11C H11C 109.5 . .
O15A C12A C13A 108.6(10) . .
O15A C12A H12A 110.0 . .
C13A C12A H12A 110.0 . .
O15A C12A H12B 110.0 . .
C13A C12A H12B 110.0 . .
H12A C12A H12B 108.4 . .
C11B C12B H12F 109.5 . .
C11B C12B H12G 109.5 . .
H12F C12B H12G 109.5 . .
C11B C12B H12H 109.5 . .
H12F C12B H12H 109.5 . .
H12G C12B H12H 109.5 . .
C10C C12C H12C 109.5 . .
C10C C12C H12D 109.5 . .
H12C C12C H12D 109.5 . .
C10C C12C H12E 109.5 . .
H12C C12C H12E 109.5 . .
H12D C12C H12E 109.5 . .
C12A C13A C14A 112.7(13) . .
C12A C13A C11A 108.0(13) . .
C14A C13A C11A 112.5(14) . .
C12A C13A C15A 107.2(13) . .
C14A C13A C15A 112.3(14) . .
C11A C13A C15A 103.6(12) . .
C11B C13B H13A 109.5 . .
C11B C13B H13B 109.5 . .
H13A C13B H13B 109.5 . .
C11B C13B H13C 109.5 . .
H13A C13B H13C 109.5 . .
H13B C13B H13C 109.5 . .
C14C C13C P4C 120.9(9) . .
C14C C13C P3C 118.8(8) . .
P4C C13C P3C 120.1(7) . .
C13A C14A H14C 109.5 . .
C13A C14A H14D 109.5 . .
H14C C14A H14D 109.5 . .
C13A C14A H14E 109.5 . .
H14C C14A H14E 109.5 . .
H14D C14A H14E 109.5 . .
O12B C14B C16B 110.0(10) . .
O12B C14B H14A 109.7 . .
C16B C14B H14A 109.7 . .
O12B C14B H14B 109.7 . .
C16B C14B H14B 109.7 . .
H14A C14B H14B 108.2 . .
N3C C14C C13C 175.5(15) . .
C13A C15A H15E 109.5 . .
C13A C15A H15F 109.5 . .
H15E C15A H15F 109.5 . .
C13A C15A H15G 109.5 . .
H15E C15A H15G 109.5 . .
H15F C15A H15G 109.5 . .
O11B C15B C16B 113.9(11) . .
O11B C15B H15C 108.8 . .
C16B C15B H15C 108.8 . .
O11B C15B H15D 108.8 . .
C16B C15B H15D 108.8 . .
H15C C15B H15D 107.7 . .
C17C C15C O13C 113.9(11) . .
C17C C15C H15A 108.8 . .
O13C C15C H15A 108.8 . .
C17C C15C H15B 108.8 . .
O13C C15C H15B 108.8 . .
H15A C15C H15B 107.7 . .
C44A C16A O14A 112.2(11) . .
C44A C16A H16C 109.2 . .
O14A C16A H16C 109.2 . .
C44A C16A H16D 109.2 . .
O14A C16A H16D 109.2 . .
H16C C16A H16D 107.9 . .
C15B C16B C17B 110.1(12) . .
C15B C16B C18B 108.0(13) . .
C17B C16B C18B 112.3(12) . .
C15B C16B C14B 106.6(12) . .
C17B C16B C14B 110.3(13) . .
C18B C16B C14B 109.3(11) . .
O14C C16C C17C 107.9(9) . .
O14C C16C H16A 110.1 . .
C17C C16C H16A 110.1 . .
O14C C16C H16B 110.1 . .
C17C C16C H16B 110.1 . .
H16A C16C H16B 108.4 . .
O13A C17A C44A 113.5(13) . .
O13A C17A H17A 108.9 . .
C44A C17A H17A 108.9 . .
O13A C17A H17B 108.9 . .
C44A C17A H17B 108.9 . .
H17A C17A H17B 107.7 . .
C16B C17B H17C 109.5 . .
C16B C17B H17D 109.5 . .
H17C C17B H17D 109.5 . .
C16B C17B H17E 109.5 . .
H17C C17B H17E 109.5 . .
H17D C17B H17E 109.5 . .
C15C C17C C16C 110.4(11) . .
C15C C17C C19C 109.2(13) . .
C16C C17C C19C 108.0(11) . .
C15C C17C C18C 109.7(12) . .
C16C C17C C18C 110.7(12) . .
C19C C17C C18C 108.8(11) . .
O8A C18A C20A 113.2(12) . .
O8A C18A H18D 108.9 . .
C20A C18A H18D 108.9 . .
O8A C18A H18E 108.9 . .
C20A C18A H18E 108.9 . .
H18D C18A H18E 107.8 . .
C16B C18B H18A 109.5 . .
C16B C18B H18B 109.5 . .
H18A C18B H18B 109.5 . .
C16B C18B H18C 109.5 . .
H18A C18B H18C 109.5 . .
H18B C18B H18C 109.5 . .
C17C C18C H18F 109.5 . .
C17C C18C H18G 109.5 . .
H18F C18C H18G 109.5 . .
C17C C18C H18H 109.5 . .
H18F C18C H18H 109.5 . .
H18G C18C H18H 109.5 . .
O7A C19A C20A 110.2(10) . .
O7A C19A H19A 109.6 . .
C20A C19A H19A 109.6 . .
O7A C19A H19B 109.6 . .
C20A C19A H19B 109.6 . .
H19A C19A H19B 108.1 . .
C20B C19B P5B 120.5(10) . .
C20B C19B P6B 119.9(9) . .
P5B C19B P6B 119.2(7) . .
C17C C19C H19C 109.5 . .
C17C C19C H19D 109.5 . .
H19C C19C H19D 109.5 . .
C17C C19C H19E 109.5 . .
H19C C19C H19E 109.5 . .
H19D C19C H19E 109.5 . .
C18A C20A C22A 112.5(14) . .
C18A C20A C19A 105.5(13) . .
C22A C20A C19A 112.3(13) . .
C18A C20A C21A 105.9(14) . .
C22A C20A C21A 112.7(13) . .
C19A C20A C21A 107.5(12) . .
N2B C20B C19B 179.2(16) . .
C22C C20C O16C 112.9(11) . .
C22C C20C H20A 109.0 . .
O16C C20C H20A 109.0 . .
C22C C20C H20B 109.0 . .
O16C C20C H20B 109.0 . .
H20A C20C H20B 107.8 . .
C20A C21A H21C 109.5 . .
C20A C21A H21D 109.5 . .
H21C C21A H21D 109.5 . .
C20A C21A H21E 109.5 . .
H21C C21A H21E 109.5 . .
H21D C21A H21E 109.5 . .
O15B C21B C23B 112.2(10) . .
O15B C21B H21A 109.2 . .
C23B C21B H21A 109.2 . .
O15B C21B H21B 109.2 . .
C23B C21B H21B 109.2 . .
H21A C21B H21B 107.9 . .
O15C C21C C22C 110.3(10) . .
O15C C21C H21F 109.6 . .
C22C C21C H21F 109.6 . .
O15C C21C H21G 109.6 . .
C22C C21C H21G 109.6 . .
H21F C21C H21G 108.1 . .
C20A C22A H22C 109.5 . .
C20A C22A H22D 109.5 . .
H22C C22A H22D 109.5 . .
C20A C22A H22E 109.5 . .
H22C C22A H22E 109.5 . .
H22D C22A H22E 109.5 . .
O16B C22B C23B 109.7(10) . .
O16B C22B H22A 109.7 . .
C23B C22B H22A 109.7 . .
O16B C22B H22B 109.7 . .
C23B C22B H22B 109.7 . .
H22A C22B H22B 108.2 . .
C20C C22C C24C 111.4(13) . .
C20C C22C C21C 108.3(12) . .
C24C C22C C21C 109.7(12) . .
C20C C22C C23C 106.5(13) . .
C24C C22C C23C 114.1(13) . .
C21C C22C C23C 106.5(12) . .
N2A C23A C40A 174(2) . .
C21B C23B C22B 107.1(12) . .
C21B C23B C25B 107.6(13) . .
C22B C23B C25B 105.8(11) . .
C21B C23B C24B 114.6(11) . .
C22B C23B C24B 111.7(12) . .
C25B C23B C24B 109.6(12) . .
C22C C23C H23A 109.5 . .
C22C C23C H23B 109.5 . .
H23A C23C H23B 109.5 . .
C22C C23C H23C 109.5 . .
H23A C23C H23C 109.5 . .
H23B C23C H23C 109.5 . .
O10A C24A C26A 110.5(10) . .
O10A C24A H24A 109.6 . .
C26A C24A H24A 109.6 . .
O10A C24A H24B 109.6 . .
C26A C24A H24B 109.6 . .
H24A C24A H24B 108.1 . .
C23B C24B H24F 109.5 . .
C23B C24B H24G 109.5 . .
H24F C24B H24G 109.5 . .
C23B C24B H24H 109.5 . .
H24F C24B H24H 109.5 . .
H24G C24B H24H 109.5 . .
C22C C24C H24C 109.5 . .
C22C C24C H24D 109.5 . .
H24C C24C H24D 109.5 . .
C22C C24C H24E 109.5 . .
H24C C24C H24E 109.5 . .
H24D C24C H24E 109.5 . .
O9A C25A C26A 114.1(11) . .
O9A C25A H25F 108.7 . .
C26A C25A H25F 108.7 . .
O9A C25A H25G 108.7 . .
C26A C25A H25G 108.7 . .
H25F C25A H25G 107.6 . .
C23B C25B H25C 109.5 . .
C23B C25B H25D 109.5 . .
H25C C25B H25D 109.5 . .
C23B C25B H25E 109.5 . .
H25C C25B H25E 109.5 . .
H25D C25B H25E 109.5 . .
C27C C25C O9C 112.5(11) . .
C27C C25C H25A 109.1 . .
O9C C25C H25A 109.1 . .
C27C C25C H25B 109.1 . .
O9C C25C H25B 109.1 . .
H25A C25C H25B 107.8 . .
C25A C26A C24A 107.3(11) . .
C25A C26A C27A 112.2(12) . .
C24A C26A C27A 110.0(12) . .
C25A C26A C28A 109.8(12) . .
C24A C26A C28A 108.7(11) . .
C27A C26A C28A 108.8(12) . .
O14B C26B C50B 113.4(12) . .
O14B C26B H26C 108.9 . .
C50B C26B H26C 108.9 . .
O14B C26B H26D 108.9 . .
C50B C26B H26D 108.9 . .
H26C C26B H26D 107.7 . .
O10C C26C C27C 111.5(10) . .
O10C C26C H26A 109.3 . .
C27C C26C H26A 109.3 . .
O10C C26C H26B 109.3 . .
C27C C26C H26B 109.3 . .
H26A C26C H26B 108.0 . .
C26A C27A H27C 109.5 . .
C26A C27A H27D 109.5 . .
H27C C27A H27D 109.5 . .
C26A C27A H27E 109.5 . .
H27C C27A H27E 109.5 . .
H27D C27A H27E 109.5 . .
C50B C27B O13B 112.4(12) . .
C50B C27B H27A 109.1 . .
O13B C27B H27A 109.1 . .
C50B C27B H27B 109.1 . .
O13B C27B H27B 109.1 . .
H27A C27B H27B 107.9 . .
C25C C27C C26C 108.8(12) . .
C25C C27C C30C 111.7(12) . .
C26C C27C C30C 108.3(14) . .
C25C C27C C28C 106.4(14) . .
C26C C27C C28C 109.7(12) . .
C30C C27C C28C 111.9(12) . .
C26A C28A H28D 109.5 . .
C26A C28A H28E 109.5 . .
H28D C28A H28E 109.5 . .
C26A C28A H28F 109.5 . .
H28D C28A H28F 109.5 . .
H28E C28A H28F 109.5 . .
C27C C28C H28A 109.5 . .
C27C C28C H28B 109.5 . .
H28A C28C H28B 109.5 . .
C27C C28C H28C 109.5 . .
H28A C28C H28C 109.5 . .
H28B C28C H28C 109.5 . .
C27C C30C H30A 109.5 . .
C27C C30C H30B 109.5 . .
H30A C30C H30B 109.5 . .
C27C C30C H30C 109.5 . .
H30A C30C H30C 109.5 . .
H30B C30C H30C 109.5 . .
O8C C31C C33C 112.2(11) . .
O8C C31C H31A 109.2 . .
C33C C31C H31A 109.2 . .
O8C C31C H31B 109.2 . .
C33C C31C H31B 109.2 . .
H31A C31C H31B 107.9 . .
O7C C32C C33C 111.3(11) . .
O7C C32C H32A 109.4 . .
C33C C32C H32A 109.4 . .
O7C C32C H32B 109.4 . .
C33C C32C H32B 109.4 . .
H32A C32C H32B 108.0 . .
C32C C33C C34C 109.9(13) . .
C32C C33C C35C 110.3(12) . .
C34C C33C C35C 112.1(12) . .
C32C C33C C31C 108.9(11) . .
C34C C33C C31C 109.0(12) . .
C35C C33C C31C 106.5(13) . .
C33C C34C H34A 109.5 . .
C33C C34C H34B 109.5 . .
H34A C34C H34B 109.5 . .
C33C C34C H34C 109.5 . .
H34A C34C H34C 109.5 . .
H34B C34C H34C 109.5 . .
C33C C35C H35A 109.5 . .
C33C C35C H35B 109.5 . .
H35A C35C H35B 109.5 . .
C33C C35C H35C 109.5 . .
H35A C35C H35C 109.5 . .
H35B C35C H35C 109.5 . .
C37C C36C P2C 120.1(9) . .
C37C C36C P1C 119.3(9) . .
P2C C36C P1C 120.6(6) . .
N2C C37C C36C 176.0(16) . .
C23A C40A P6A 120.7(12) . .
C23A C40A P5A 117.1(13) . .
P6A C40A P5A 122.1(9) . .
C41B C40B P4B 121.3(11) . .
C41B C40B P3B 116.5(10) . .
P4B C40B P3B 121.1(8) . .
C42A C41A C8A 109.0(13) . .
C42A C41A C43A 112.9(13) . .
C8A C41A C43A 111.6(12) . .
C42A C41A C48A 108.0(12) . .
C8A C41A C48A 108.3(13) . .
C43A C41A C48A 106.9(12) . .
N3B C41B C40B 175.6(14) . .
C41A C42A O18A 109.5(11) . .
C41A C42A H42C 109.8 . .
O18A C42A H42C 109.8 . .
C41A C42A H42D 109.8 . .
O18A C42A H42D 109.8 . .
H42C C42A H42D 108.2 . .
O17B C42B C55B 111.0(11) . .
O17B C42B H42A 109.4 . .
C55B C42B H42A 109.4 . .
O17B C42B H42B 109.4 . .
C55B C42B H42B 109.4 . .
H42A C42B H42B 108.0 . .
C41A C43A H43A 109.5 . .
C41A C43A H43B 109.5 . .
H43A C43A H43B 109.5 . .
C41A C43A H43C 109.5 . .
H43A C43A H43C 109.5 . .
H43B C43A H43C 109.5 . .
C16A C44A C17A 109.4(14) . .
C16A C44A C46A 112.1(14) . .
C17A C44A C46A 105.4(16) . .
C16A C44A C45A 108.2(16) . .
C17A C44A C45A 110.2(15) . .
C46A C44A C45A 111.6(13) . .
C44A C45A H45A 109.5 . .
C44A C45A H45B 109.5 . .
H45A C45A H45B 109.5 . .
C44A C45A H45C 109.5 . .
H45A C45A H45C 109.5 . .
H45B C45A H45C 109.5 . .
C44A C46A H46A 109.5 . .
C44A C46A H46B 109.5 . .
H46A C46A H46B 109.5 . .
C44A C46A H46C 109.5 . .
H46A C46A H46C 109.5 . .
H46B C46A H46C 109.5 . .
C41A C48A H48A 109.5 . .
C41A C48A H48B 109.5 . .
H48A C48A H48B 109.5 . .
C41A C48A H48C 109.5 . .
H48A C48A H48C 109.5 . .
H48B C48A H48C 109.5 . .
C27B C50B C51B 110.5(17) . .
C27B C50B C52B 111.0(13) . .
C51B C50B C52B 111.0(14) . .
C27B C50B C26B 108.0(14) . .
C51B C50B C26B 110.2(13) . .
C52B C50B C26B 106.0(16) . .
C50B C51B H51A 109.5 . .
C50B C51B H51B 109.5 . .
H51A C51B H51B 109.5 . .
C50B C51B H51C 109.5 . .
H51A C51B H51C 109.5 . .
H51B C51B H51C 109.5 . .
C50B C52B H52A 109.5 . .
C50B C52B H52B 109.5 . .
H52A C52B H52B 109.5 . .
C50B C52B H52C 109.5 . .
H52A C52B H52C 109.5 . .
H52B C52B H52C 109.5 . .
O18B C53B C55B 111.1(11) . .
O18B C53B H53A 109.4 . .
C55B C53B H53A 109.4 . .
O18B C53B H53B 109.4 . .
C55B C53B H53B 109.4 . .
H53A C53B H53B 108.0 . .
C42B C55B C57B 113.1(14) . .
C42B C55B C56B 111.4(13) . .
C57B C55B C56B 111.3(13) . .
C42B C55B C53B 107.6(12) . .
C57B C55B C53B 107.8(13) . .
C56B C55B C53B 105.1(14) . .
C55B C56B H56A 109.5 . .
C55B C56B H56B 109.5 . .
H56A C56B H56B 109.5 . .
C55B C56B H56C 109.5 . .
H56A C56B H56C 109.5 . .
H56B C56B H56C 109.5 . .
C55B C57B H57A 109.5 . .
C55B C57B H57B 109.5 . .
H57A C57B H57B 109.5 . .
C55B C57B H57C 109.5 . .
H57A C57B H57C 109.5 . .
H57B C57B H57C 109.5 . .
N1C Ag1 N1A 125.4(4) . .
N1C Ag1 N1B 124.5(4) . .
N1A Ag1 N1B 110.1(4) . .
N3A Ag2 N2B 155.0(4) 1_565 .
N3A Ag2 O2W 74.8(8) 1_565 .
N2B Ag2 O2W 128.2(8) . .
N2C Ag3 N3C 156.0(4) . 2
N2C Ag3 O32W 80.6(11) . .
N3C Ag3 O32W 121.9(11) 2 .
N2C Ag3 O31W 130.2(13) . .
N3C Ag3 O31W 72.4(12) 2 .
O32W Ag3 O31W 49.7(16) . .
N2C Ag3 O3W 103.5(5) . .
N3C Ag3 O3W 100.4(5) 2 .
O32W Ag3 O3W 32.2(11) . .
O31W Ag3 O3W 35.2(11) . .
O1A FeA O3A 89.7(4) . .
O1A FeA O4A 88.6(4) . .
O3A FeA O4A 88.7(4) . .
O1A FeA O5A 90.8(3) . .
O3A FeA O5A 177.2(4) . .
O4A FeA O5A 88.6(3) . .
O1A FeA O6A 177.3(4) . .
O3A FeA O6A 91.8(4) . .
O4A FeA O6A 93.7(3) . .
O5A FeA O6A 87.8(3) . .
O1A FeA O2A 87.4(3) . .
O3A FeA O2A 88.5(4) . .
O4A FeA O2A 175.2(3) . .
O5A FeA O2A 94.2(3) . .
O6A FeA O2A 90.4(3) . .
O2B FeB O5B 178.0(4) . .
O2B FeB O1B 89.0(3) . .
O5B FeB O1B 89.2(3) . .
O2B FeB O6B 90.9(3) . .
O5B FeB O6B 88.5(3) . .
O1B FeB O6B 92.8(3) . .
O2B FeB O3B 89.0(4) . .
O5B FeB O3B 91.8(3) . .
O1B FeB O3B 90.4(3) . .
O6B FeB O3B 176.8(3) . .
O2B FeB O4B 87.6(3) . .
O5B FeB O4B 94.3(3) . .
O1B FeB O4B 176.3(3) . .
O6B FeB O4B 88.5(3) . .
O3B FeB O4B 88.3(3) . .
O5C FeC O1C 178.7(3) . .
O5C FeC O6C 88.1(3) . .
O1C FeC O6C 90.6(3) . .
O5C FeC O4C 88.8(3) . .
O1C FeC O4C 91.0(3) . .
O6C FeC O4C 91.3(3) . .
O5C FeC O2C 91.4(3) . .
O1C FeC O2C 88.9(3) . .
O6C FeC O2C 91.7(3) . .
O4C FeC O2C 177.0(3) . .
O5C FeC O3C 88.9(3) . .
O1C FeC O3C 92.3(3) . .
O6C FeC O3C 176.7(3) . .
O4C FeC O3C 87.3(3) . .
O2C FeC O3C 89.7(3) . .
C7A N1A Ag1 178.0(10) . .
C2B N1B Ag1 177.1(12) . .
C1C N1C Ag1 176.0(12) . .
C20B N2B Ag2 170.9(11) . .
C37C N2C Ag3 164.9(12) . .
C10A N3A Ag2 162.2(12) . 1_545
C14C N3C Ag3 168.4(12) . 2_545
P4A O1A FeA 141.3(5) . .
P3B O1B FeB 133.6(5) . .
P5C O1C FeC 135.5(5) . .
P3A O2A FeA 135.2(5) . .
P4B O2B FeB 140.3(5) . .
P6C O2C FeC 136.7(5) . .
P5A O3A FeA 139.5(6) . .
P6B O3B FeB 141.0(5) . .
P4C O3C FeC 135.1(5) . .
P6A O4A FeA 133.6(5) . .
P5B O4B FeB 133.1(5) . .
P3C O4C FeC 141.3(5) . .
P2A O5A FeA 136.3(5) . .
P2B O5B FeB 137.0(5) . .
P2C O5C FeC 140.0(5) . .
P1A O6A FeA 138.3(5) . .
P1B O6B FeB 137.9(5) . .
P1C O6C FeC 136.9(5) . .
C19A O7A P5A 117.9(8) . .
C4B O7B P2B 119.4(8) . .
C32C O7C P1C 117.6(8) . .
C18A O8A P5A 117.3(8) . .
C3B O8B P2B 121.8(7) . .
C31C O8C P1C 116.3(7) . .
C25A O9A P6A 117.3(9) . .
C10B O9B P1B 120.0(8) . .
C25C O9C P2C 117.4(7) . .
C24A O10A P6A 116.6(8) . .
C9B O10B P1B 119.3(8) . .
C26C O10C P2C 116.3(8) . .
C3A O11A P1A 119.0(8) . .
C15B O11B P5B 116.0(7) . .
C3C O11C P5C 119.4(7) . .
C2A O12A P1A 120.1(8) . .
C14B O12B P5B 117.5(8) . .
C4C O12C P5C 119.6(7) . .
C17A O13A P4A 117.6(8) . .
C27B O13B P6B 116.9(9) . .
C15C O13C P4C 114.0(7) . .
C16A O14A P4A 115.6(9) . .
C26B O14B P6B 116.8(8) . .
C16C O14C P4C 117.0(7) . .
C12A O15A P3A 117.0(8) . .
C21B O15B P3B 116.9(7) . .
C21C O15C P3C 117.1(8) . .
C11A O16A P3A 117.3(8) . .
C22B O16B P3B 117.5(8) . .
C20C O16C P3C 117.1(8) . .
C8A O17A P2A 119.7(8) . .
C42B O17B P4B 116.0(8) . .
C8C O17C P6C 120.1(7) . .
C42A O18A P2A 119.5(8) . .
C53B O18B P4B 118.2(8) . .
C9C O18C P6C 118.6(8) . .
O6A P1A O11A 112.6(5) . .
O6A P1A O12A 110.9(5) . .
O11A P1A O12A 105.6(5) . .
O6A P1A C1A 113.2(5) . .
O11A P1A C1A 106.9(5) . .
O12A P1A C1A 107.2(5) . .
O6B P1B O10B 112.2(5) . .
O6B P1B O9B 111.8(5) . .
O10B P1B O9B 105.1(5) . .
O6B P1B C1B 112.3(6) . .
O10B P1B C1B 106.6(6) . .
O9B P1B C1B 108.4(6) . .
O6C P1C O8C 111.0(5) . .
O6C P1C O7C 110.1(5) . .
O8C P1C O7C 104.4(4) . .
O6C P1C C36C 113.5(5) . .
O8C P1C C36C 108.0(5) . .
O7C P1C C36C 109.6(5) . .
O5A P2A O17A 112.3(5) . .
O5A P2A O18A 111.4(5) . .
O17A P2A O18A 103.8(5) . .
O5A P2A C1A 111.9(6) . .
O17A P2A C1A 107.7(6) . .
O18A P2A C1A 109.3(5) . .
O5B P2B O8B 112.2(5) . .
O5B P2B O7B 112.9(5) . .
O8B P2B O7B 104.5(5) . .
O5B P2B C1B 112.4(6) . .
O8B P2B C1B 107.6(5) . .
O7B P2B C1B 106.7(6) . .
O5C P2C O9C 111.1(5) . .
O5C P2C O10C 110.9(5) . .
O9C P2C O10C 104.8(5) . .
O5C P2C C36C 114.8(5) . .
O9C P2C C36C 106.3(5) . .
O10C P2C C36C 108.2(5) . .
O2A P3A O16A 111.5(5) . .
O2A P3A O15A 110.4(5) . .
O16A P3A O15A 104.4(5) . .
O2A P3A C9A 113.5(5) . .
O16A P3A C9A 107.7(6) . .
O15A P3A C9A 108.9(5) . .
O1B P3B O15B 111.2(5) . .
O1B P3B O16B 112.7(5) . .
O15B P3B O16B 103.9(5) . .
O1B P3B C40B 112.6(6) . .
O15B P3B C40B 107.3(6) . .
O16B P3B C40B 108.7(6) . .
O4C P3C O16C 111.4(5) . .
O4C P3C O15C 111.9(5) . .
O16C P3C O15C 104.6(5) . .
O4C P3C C13C 112.8(5) . .
O16C P3C C13C 108.5(5) . .
O15C P3C C13C 107.3(5) . .
O1A P4A O14A 109.7(5) . .
O1A P4A O13A 112.4(5) . .
O14A P4A O13A 105.6(5) . .
O1A P4A C9A 113.2(6) . .
O14A P4A C9A 108.1(6) . .
O13A P4A C9A 107.4(5) . .
O2B P4B O18B 112.6(5) . .
O2B P4B O17B 110.2(5) . .
O18B P4B O17B 105.1(5) . .
O2B P4B C40B 113.6(6) . .
O18B P4B C40B 106.8(6) . .
O17B P4B C40B 108.0(6) . .
O3C P4C O13C 110.7(5) . .
O3C P4C O14C 111.0(5) . .
O13C P4C O14C 105.4(4) . .
O3C P4C C13C 113.8(5) . .
O13C P4C C13C 105.3(5) . .
O14C P4C C13C 110.1(5) . .
O3A P5A O7A 110.6(5) . .
O3A P5A O8A 112.1(5) . .
O7A P5A O8A 104.1(5) . .
O3A P5A C40A 112.8(6) . .
O7A P5A C40A 109.6(6) . .
O8A P5A C40A 107.3(6) . .
O4B P5B O11B 111.2(5) . .
O4B P5B O12B 112.1(5) . .
O11B P5B O12B 104.0(5) . .
O4B P5B C19B 114.2(5) . .
O11B P5B C19B 106.1(5) . .
O12B P5B C19B 108.5(5) . .
O1C P5C O12C 111.8(5) . .
O1C P5C O11C 112.0(5) . .
O12C P5C O11C 105.4(4) . .
O1C P5C C2C 113.1(5) . .
O12C P5C C2C 106.9(5) . .
O11C P5C C2C 107.3(5) . .
O4A P6A O9A 111.0(5) . .
O4A P6A O10A 111.6(5) . .
O9A P6A O10A 103.6(5) . .
O4A P6A C40A 113.7(6) . .
O9A P6A C40A 107.4(6) . .
O10A P6A C40A 109.1(6) . .
O3B P6B O13B 110.4(5) . .
O3B P6B O14B 111.8(5) . .
O13B P6B O14B 104.5(5) . .
O3B P6B C19B 113.8(5) . .
O13B P6B C19B 107.9(5) . .
O14B P6B C19B 107.9(5) . .
O2C P6C O18C 111.6(5) . .
O2C P6C O17C 111.6(5) . .
O18C P6C O17C 104.0(4) . .
O2C P6C C2C 113.5(5) . .
O18C P6C C2C 106.2(6) . .
O17C P6C C2C 109.5(5) . .
O3P Cl1 O4P 109.0(6) . .
O3P Cl1 O1P 109.7(7) . .
O4P Cl1 O1P 110.2(8) . .
O3P Cl1 O2P 109.8(7) . .
O4P Cl1 O2P 108.9(7) . .
O1P Cl1 O2P 109.2(6) . .
O5P Cl2 O12P 113.5(10) . .
O5P Cl2 O11P 107.8(7) . .
O12P Cl2 O11P 111.8(9) . .
O5P Cl2 O6P 107.7(8) . .
O12P Cl2 O6P 107.8(8) . .
O11P Cl2 O6P 107.9(8) . .
O10P Cl3 O7P 108.5(7) . .
O10P Cl3 O8P 112.7(8) . .
O7P Cl3 O8P 109.5(7) . .
O10P Cl3 O9P 108.2(7) . .
O7P Cl3 O9P 109.2(7) . .
O8P Cl3 O9P 108.7(7) . .

loop_
_geom_bond_atom_site_label_1
_geom_bond_atom_site_label_2
_geom_bond_distance
_geom_bond_site_symmetry_2
O2W O21W 1.41(3) .
O2W Ag2 2.37(3) .
O3W O32W 1.39(4) .
O3W O31W 1.53(5) .
O3W Ag3 2.596(15) .
O31W Ag3 2.43(5) .
O32W Ag3 2.28(4) .
C1A C7A 1.398(16) .
C1A P1A 1.715(13) .
C1A P2A 1.723(12) .
C1B C2B 1.382(18) .
C1B P2B 1.716(14) .
C1B P1B 1.739(14) .
C1C N1C 1.124(15) .
C1C C2C 1.412(17) .
C2A O12A 1.466(14) .
C2A C4A 1.519(18) .
C2A H2A1 0.9700 .
C2A H2A2 0.9700 .
C2B N1B 1.163(15) .
C2C P6C 1.709(12) .
C2C P5C 1.742(12) .
C3A O11A 1.473(14) .
C3A C4A 1.513(19) .
C3A H3A1 0.9700 .
C3A H3A2 0.9700 .
C3B O8B 1.499(13) .
C3B C6B 1.518(17) .
C3B H3B1 0.9700 .
C3B H3B2 0.9700 .
C3C O11C 1.476(13) .
C3C C5C 1.537(18) .
C3C H3C1 0.9700 .
C3C H3C2 0.9700 .
C4A C5A 1.517(18) .
C4A C6A 1.535(18) .
C4B C6B 1.475(17) .
C4B O7B 1.484(14) .
C4B H4B1 0.9700 .
C4B H4B2 0.9700 .
C4C O12C 1.484(12) .
C4C C5C 1.518(17) .
C4C H4C1 0.9700 .
C4C H4C2 0.9700 .
C5A H5A1 0.9600 .
C5A H5A2 0.9600 .
C5A H5A3 0.9600 .
C5C C6C 1.510(17) .
C5C C7C 1.514(18) .
C6A H6A1 0.9600 .
C6A H6A2 0.9600 .
C6A H6A3 0.9600 .
C6B C8B 1.525(18) .
C6B C7B 1.544(16) .
C6C H6C1 0.9600 .
C6C H6C2 0.9600 .
C6C H6C3 0.9600 .
C7A N1A 1.156(15) .
C7B H7B1 0.9600 .
C7B H7B2 0.9600 .
C7B H7B3 0.9600 .
C7C H7C1 0.9600 .
C7C H7C2 0.9600 .
C7C H7C3 0.9600 .
C8A C41A 1.502(19) .
C8A O17A 1.510(15) .
C8A H8A1 0.9700 .
C8A H8A2 0.9700 .
C8B H8B1 0.9600 .
C8B H8B2 0.9600 .
C8B H8B3 0.9600 .
C8C O17C 1.463(13) .
C8C C10C 1.539(17) .
C8C H8C1 0.9700 .
C8C H8C2 0.9700 .
C9A C10A 1.403(18) .
C9A P3A 1.701(12) .
C9A P4A 1.728(13) .
C9B O10B 1.494(15) .
C9B C11B 1.54(2) .
C9B H9B1 0.9700 .
C9B H9B2 0.9700 .
C9C C10C 1.475(19) .
C9C O18C 1.486(15) .
C9C H9C1 0.9700 .
C9C H9C2 0.9700 .
C10A N3A 1.187(16) .
C10B O9B 1.513(13) .
C10B C11B 1.522(18) .
C10B H10A 0.9700 .
C10B H10B 0.9700 .
C10C C11C 1.504(19) .
C10C C12C 1.554(19) .
C11A O16A 1.481(15) .
C11A C13A 1.53(2) .
C11A H11D 0.9700 .
C11A H11E 0.9700 .
C11B C12B 1.519(19) .
C11B C13B 1.579(18) .
C11C H11A 0.9600 .
C11C H11B 0.9600 .
C11C H11C 0.9600 .
C12A O15A 1.490(13) .
C12A C13A 1.519(19) .
C12A H12A 0.9700 .
C12A H12B 0.9700 .
C12B H12F 0.9600 .
C12B H12G 0.9600 .
C12B H12H 0.9600 .
C12C H12C 0.9600 .
C12C H12D 0.9600 .
C12C H12E 0.9600 .
C13A C14A 1.52(2) .
C13A C15A 1.595(19) .
C13B H13A 0.9600 .
C13B H13B 0.9600 .
C13B H13C 0.9600 .
C13C C14C 1.446(17) .
C13C P4C 1.706(11) .
C13C P3C 1.743(11) .
C14A H14C 0.9600 .
C14A H14D 0.9600 .
C14A H14E 0.9600 .
C14B O12B 1.442(13) .
C14B C16B 1.546(18) .
C14B H14A 0.9700 .
C14B H14B 0.9700 .
C14C N3C 1.102(15) .
C15A H15E 0.9600 .
C15A H15F 0.9600 .
C15A H15G 0.9600 .
C15B O11B 1.466(14) .
C15B C16B 1.493(19) .
C15B H15C 0.9700 .
C15B H15D 0.9700 .
C15C C17C 1.460(18) .
C15C O13C 1.466(13) .
C15C H15A 0.9700 .
C15C H15B 0.9700 .
C16A C44A 1.46(2) .
C16A O14A 1.480(14) .
C16A H16C 0.9700 .
C16A H16D 0.9700 .
C16B C17B 1.526(19) .
C16B C18B 1.537(17) .
C16C O14C 1.487(13) .
C16C C17C 1.545(17) .
C16C H16A 0.9700 .
C16C H16B 0.9700 .
C17A O13A 1.481(15) .
C17A C44A 1.49(2) .
C17A H17A 0.9700 .
C17A H17B 0.9700 .
C17B H17C 0.9600 .
C17B H17D 0.9600 .
C17B H17E 0.9600 .
C17C C19C 1.555(17) .
C17C C18C 1.587(18) .
C18A O8A 1.471(16) .
C18A C20A 1.50(2) .
C18A H18D 0.9700 .
C18A H18E 0.9700 .
C18B H18A 0.9600 .
C18B H18B 0.9600 .
C18B H18C 0.9600 .
C18C H18F 0.9600 .
C18C H18G 0.9600 .
C18C H18H 0.9600 .
C19A O7A 1.464(13) .
C19A C20A 1.515(18) .
C19A H19A 0.9700 .
C19A H19B 0.9700 .
C19B C20B 1.400(17) .
C19B P5B 1.720(12) .
C19B P6B 1.730(13) .
C19C H19C 0.9600 .
C19C H19D 0.9600 .
C19C H19E 0.9600 .
C20A C22A 1.513(19) .
C20A C21A 1.548(19) .
C20B N2B 1.142(15) .
C20C C22C 1.479(19) .
C20C O16C 1.492(14) .
C20C H20A 0.9700 .
C20C H20B 0.9700 .
C21A H21C 0.9600 .
C21A H21D 0.9600 .
C21A H21E 0.9600 .
C21B O15B 1.476(14) .
C21B C23B 1.505(19) .
C21B H21A 0.9700 .
C21B H21B 0.9700 .
C21C O15C 1.494(13) .
C21C C22C 1.529(18) .
C21C H21F 0.9700 .
C21C H21G 0.9700 .
C22A H22C 0.9600 .
C22A H22D 0.9600 .
C22A H22E 0.9600 .
C22B O16B 1.490(13) .
C22B C23B 1.513(17) .
C22B H22A 0.9700 .
C22B H22B 0.9700 .
C22C C24C 1.525(19) .
C22C C23C 1.556(18) .
C23A N2A 1.21(2) .
C23A C40A 1.35(2) .
C23B C25B 1.525(17) .
C23B C24B 1.531(18) .
C23C H23A 0.9600 .
C23C H23B 0.9600 .
C23C H23C 0.9600 .
C24A O10A 1.469(13) .
C24A C26A 1.521(17) .
C24A H24A 0.9700 .
C24A H24B 0.9700 .
C24B H24F 0.9600 .
C24B H24G 0.9600 .
C24B H24H 0.9600 .
C24C H24C 0.9600 .
C24C H24D 0.9600 .
C24C H24E 0.9600 .
C25A O9A 1.445(15) .
C25A C26A 1.483(18) .
C25A H25F 0.9700 .
C25A H25G 0.9700 .
C25B H25C 0.9600 .
C25B H25D 0.9600 .
C25B H25E 0.9600 .
C25C C27C 1.461(19) .
C25C O9C 1.502(14) .
C25C H25A 0.9700 .
C25C H25B 0.9700 .
C26A C27A 1.542(18) .
C26A C28A 1.555(18) .
C26B O14B 1.470(15) .
C26B C50B 1.54(2) .
C26B H26C 0.9700 .
C26B H26D 0.9700 .
C26C O10C 1.465(14) .
C26C C27C 1.509(19) .
C26C H26A 0.9700 .
C26C H26B 0.9700 .
C27A H27C 0.9600 .
C27A H27D 0.9600 .
C27A H27E 0.9600 .
C27B C50B 1.45(2) .
C27B O13B 1.464(15) .
C27B H27A 0.9700 .
C27B H27B 0.9700 .
C27C C30C 1.531(19) .
C27C C28C 1.561(19) .
C28A H28D 0.9600 .
C28A H28E 0.9600 .
C28A H28F 0.9600 .
C28C H28A 0.9600 .
C28C H28B 0.9600 .
C28C H28C 0.9600 .
C30C H30A 0.9600 .
C30C H30B 0.9600 .
C30C H30C 0.9600 .
C31C O8C 1.424(14) .
C31C C33C 1.555(19) .
C31C H31A 0.9700 .
C31C H31B 0.9700 .
C32C O7C 1.464(13) .
C32C C33C 1.492(18) .
C32C H32A 0.9700 .
C32C H32B 0.9700 .
C33C C34C 1.543(19) .
C33C C35C 1.553(18) .
C34C H34A 0.9600 .
C34C H34B 0.9600 .
C34C H34C 0.9600 .
C35C H35A 0.9600 .
C35C H35B 0.9600 .
C35C H35C 0.9600 .
C36C C37C 1.421(16) .
C36C P2C 1.688(12) .
C36C P1C 1.749(12) .
C37C N2C 1.141(14) .
C40A P6A 1.684(15) .
C40A P5A 1.704(13) .
C40B C41B 1.384(19) .
C40B P4B 1.684(13) .
C40B P3B 1.720(13) .
C41A C42A 1.483(18) .
C41A C43A 1.541(19) .
C41A C48A 1.578(18) .
C41B N3B 1.219(18) .
C42A O18A 1.489(13) .
C42A H42C 0.9700 .
C42A H42D 0.9700 .
C42B O17B 1.465(14) .
C42B C55B 1.481(19) .
C42B H42A 0.9700 .
C42B H42B 0.9700 .
C43A H43A 0.9600 .
C43A H43B 0.9600 .
C43A H43C 0.9600 .
C44A C46A 1.55(2) .
C44A C45A 1.58(2) .
C45A H45A 0.9600 .
C45A H45B 0.9600 .
C45A H45C 0.9600 .
C46A H46A 0.9600 .
C46A H46B 0.9600 .
C46A H46C 0.9600 .
C48A H48A 0.9600 .
C48A H48B 0.9600 .
C48A H48C 0.9600 .
C50B C51B 1.50(2) .
C50B C52B 1.516(19) .
C51B H51A 0.9600 .
C51B H51B 0.9600 .
C51B H51C 0.9600 .
C52B H52A 0.9600 .
C52B H52B 0.9600 .
C52B H52C 0.9600 .
C53B O18B 1.509(16) .
C53B C55B 1.55(2) .
C53B H53A 0.9700 .
C53B H53B 0.9700 .
C55B C57B 1.53(2) .
C55B C56B 1.537(19) .
C56B H56A 0.9600 .
C56B H56B 0.9600 .
C56B H56C 0.9600 .
C57B H57A 0.9600 .
C57B H57B 0.9600 .
C57B H57C 0.9600 .
Ag1 N1C 2.205(11) .
Ag1 N1A 2.214(13) .
Ag1 N1B 2.233(13) .
Ag2 N3A 2.139(12) 1_565
Ag2 N2B 2.150(11) .
Ag3 N2C 2.116(10) .
Ag3 N3C 2.129(12) 2
FeA O1A 1.982(8) .
FeA O3A 1.987(9) .
FeA O4A 1.995(8) .
FeA O5A 1.998(8) .
FeA O6A 1.999(8) .
FeA O2A 2.012(8) .
FeB O2B 1.979(9) .
FeB O5B 1.980(8) .
FeB O1B 2.003(8) .
FeB O6B 2.003(8) .
FeB O3B 2.006(8) .
FeB O4B 2.010(8) .
FeC O5C 1.983(8) .
FeC O1C 1.986(8) .
FeC O6C 1.996(8) .
FeC O4C 2.004(8) .
FeC O2C 2.007(9) .
FeC O3C 2.016(8) .
N3A Ag2 2.139(12) 1_545
N3C Ag3 2.129(12) 2_545
O1A P4A 1.490(9) .
O1B P3B 1.499(8) .
O1C P5C 1.494(8) .
O2A P3A 1.487(9) .
O2B P4B 1.475(9) .
O2C P6C 1.469(9) .
O3A P5A 1.489(10) .
O3B P6B 1.478(8) .
O3C P4C 1.477(9) .
O4A P6A 1.496(9) .
O4B P5B 1.503(8) .
O4C P3C 1.484(8) .
O5A P2A 1.482(8) .
O5B P2B 1.504(9) .
O5C P2C 1.491(8) .
O6A P1A 1.487(9) .
O6B P1B 1.496(8) .
O6C P1C 1.490(8) .
O7A P5A 1.561(9) .
O7B P2B 1.571(9) .
O7C P1C 1.577(8) .
O8A P5A 1.573(9) .
O8B P2B 1.551(8) .
O8C P1C 1.563(9) .
O9A P6A 1.595(9) .
O9B P1B 1.572(8) .
O9C P2C 1.556(9) .
O10A P6A 1.600(9) .
O10B P1B 1.548(9) .
O10C P2C 1.579(8) .
O11A P1A 1.555(9) .
O11B P5B 1.566(8) .
O11C P5C 1.578(8) .
O12A P1A 1.563(8) .
O12B P5B 1.579(8) .
O12C P5C 1.572(8) .
O13A P4A 1.583(9) .
O13B P6B 1.565(8) .
O13C P4C 1.568(8) .
O14A P4A 1.568(9) .
O14B P6B 1.578(9) .
O14C P4C 1.574(8) .
O15A P3A 1.594(8) .
O15B P3B 1.585(8) .
O15C P3C 1.573(8) .
O16A P3A 1.572(9) .
O16B P3B 1.599(9) .
O16C P3C 1.568(9) .
O17A P2A 1.571(9) .
O17B P4B 1.576(9) .
O17C P6C 1.580(8) .
O18A P2A 1.593(8) .
O18B P4B 1.548(9) .
O18C P6C 1.568(9) .
Cl1 O3P 1.415(10) .
Cl1 O4P 1.419(10) .
Cl1 O1P 1.428(10) .
Cl1 O2P 1.439(10) .
Cl2 O5P 1.392(12) .
Cl2 O12P 1.406(12) .
Cl2 O11P 1.427(11) .
Cl2 O6P 1.451(12) .
O7P Cl3 1.421(10) .
O8P Cl3 1.424(11) .
Cl3 O10P 1.416(12) .
Cl3 O9P 1.443(11) .
